data_4086274
loop_
_publ_author_name
'D&#x2019;Amato, Erica M.'
'Neumann, Constanze N.'
'Ritter, Tobias'

_publ_section_title
;
 Selective Aromatic C--H Hydroxylation Enabled by \h6-Coordination to
 Iridium(III)
;
_journal_issue 18
_journal_name_full Organometallics
_journal_page_first 4626
_journal_paper_doi 10.1021/acs.organomet.5b00731
_journal_volume 34
_journal_year 2015
_chemical_formula_moiety 'C16 H20 Ir O, B F4, C2 H3 N'
_chemical_formula_sum 'C18 H23 B F4 Ir N O'
_chemical_formula_weight 548.38
_chemical_name_systematic
;
 ? 
;
_space_group_crystal_system monoclinic
_space_group_IT_number 14
_space_group_name_Hall '-P 2ybc'
_space_group_name_H-M_alt 'P 1 21/c 1'
_symmetry_space_group_name_Hall '-P 2ybc'
_symmetry_space_group_name_H-M 'P 1 21/c 1'
_atom_sites_solution_hydrogens geom
_atom_sites_solution_primary direct
_atom_sites_solution_secondary difmap
_audit_creation_date 2015-06-15
_audit_creation_method
;
Olex2 1.2
(compiled 2015.01.26 svn.r3150 for OlexSys, GUI svn.r4998)
;
_cell_angle_alpha 90.00
_cell_angle_beta 97.784(2)
_cell_angle_gamma 90.00
_cell_formula_units_Z 20
_cell_length_a 26.4511(17)
_cell_length_b 9.2696(7)
_cell_length_c 39.413(3)
_cell_measurement_reflns_used 5691
_cell_measurement_temperature 100(1)
_cell_measurement_theta_max 25.00
_cell_measurement_theta_min 2.41
_cell_volume 9574.7(12)
_computing_cell_refinement 'SAINT v8.34A (Bruker, 2013)'
_computing_data_collection 'APEX2 v2009.3.0 (Bruker-AXS, 2009)'
_computing_data_reduction 'SAINT v8.34A (Bruker, 2013)'
_computing_molecular_graphics 'Olex2 (Dolomanov et al., 2009)'
_computing_publication_material 'Olex2 (Dolomanov et al., 2009)'
_computing_structure_refinement 'XL (Sheldrick, 2008)'
_computing_structure_solution 'SHELXS-97 (Sheldrick, 2008)'
_diffrn_ambient_temperature 100.01
_diffrn_measured_fraction_theta_full 0.987
_diffrn_measured_fraction_theta_max 0.987
_diffrn_measurement_device_type 'Bruker APEX-II CCD'
_diffrn_measurement_method '\f and \w scans'
_diffrn_radiation_monochromator graphite
_diffrn_radiation_type MoK\a
_diffrn_radiation_wavelength 0.71073
_diffrn_reflns_av_R_equivalents 0.0754
_diffrn_reflns_av_unetI/netI 0.0434
_diffrn_reflns_limit_h_max 31
_diffrn_reflns_limit_h_min -31
_diffrn_reflns_limit_k_max 11
_diffrn_reflns_limit_k_min -11
_diffrn_reflns_limit_l_max 46
_diffrn_reflns_limit_l_min -45
_diffrn_reflns_number 135625
_diffrn_reflns_theta_full 25.15
_diffrn_reflns_theta_max 25.15
_diffrn_reflns_theta_min 1.04
_diffrn_source 'fine-focus sealed tube'
_diffrn_standards_number 0
_exptl_absorpt_coefficient_mu 7.016
_exptl_absorpt_correction_T_max 0.7452
_exptl_absorpt_correction_T_min 0.5614
_exptl_absorpt_correction_type multi-scan
_exptl_absorpt_process_details
;
SADABS-2014/4 (Bruker,2014/4) was used for absorption correction.
wR2(int) was 0.0904 before and 0.0537 after correction.
The Ratio of minimum to maximum transmission is 0.7534.
The \l/2 correction factor is 0.00150.
;
_exptl_crystal_colour colorless
_exptl_crystal_density_diffrn 1.902
_exptl_crystal_density_method 'not measured'
_exptl_crystal_description plate
_exptl_crystal_F_000 5280
_exptl_crystal_size_max 0.184
_exptl_crystal_size_mid 0.116
_exptl_crystal_size_min 0.054
_refine_diff_density_max 2.674
_refine_diff_density_min -2.874
_refine_diff_density_rms 0.193
_refine_ls_extinction_method none
_refine_ls_goodness_of_fit_ref 1.165
_refine_ls_hydrogen_treatment constr
_refine_ls_matrix_type full
_refine_ls_number_parameters 1061
_refine_ls_number_reflns 16909
_refine_ls_number_restraints 84
_refine_ls_restrained_S_all 1.162
_refine_ls_R_factor_all 0.0713
_refine_ls_R_factor_gt 0.0485
_refine_ls_shift/su_max 0.001
_refine_ls_shift/su_mean 0.000
_refine_ls_structure_factor_coef Fsqd
_refine_ls_weighting_details 'calc w=1/[\s^2^(Fo^2^)+(0.0085P)^2^+143.7741P] where P=(Fo^2^+2Fc^2^)/3'
_refine_ls_weighting_scheme calc
_refine_ls_wR_factor_gt 0.0830
_refine_ls_wR_factor_ref 0.0889
_reflns_number_gt 12881
_reflns_number_total 16909
_reflns_threshold_expression >2sigma(I)
_cod_data_source_file om5b00731_si_002.cif
_cod_data_source_block 0604a_a
_cod_database_code 4086274
_olex2_refinement_description
;
1. Fixed Uiso
 At 1.2 times of:
  All C(H) groups
 At 1.5 times of:
  All C(H,H,H) groups
2. Uiso/Uaniso restraints and constraints
B1 \\sim B2 \\sim F44 \\sim F008 \\sim F46A \\sim F45A \\sim F46 \\sim F45:
within 1.7A with sigma of 0.04 and sigma for terminal atoms of 0.08
Uanis(C1) = Uanis(C2) = Uanis(C3) = Uanis(C4) = Uanis(C5)
Uanis(C6) = Uanis(C7) = Uanis(C8) = Uanis(C9) = Uanis(C10)
Uanis(C11) = Uanis(C12) = Uanis(C13) = Uanis(C14) = Uanis(C15)
Uanis(C16) = Uanis(C17) = Uanis(C18) = Uanis(C19) = Uanis(C20)
Uanis(C22) = Uanis(C23) = Uanis(C24)
Uanis(C30) = Uanis(C31) = Uanis(C32) = Uanis(C34)
Uanis(C35) = Uanis(C36)
Uanis(B1) = Uanis(B2)
Uanis(F008) = Uanis(F44) = Uanis(F45) = Uanis(F46) = Uanis(F45A) = Uanis(F46A)
3. Others
 Sof(B2)=Sof(F46A)=Sof(F46)=1-FVAR(1)
 Sof(B1)=Sof(F45)=Sof(F45A)=FVAR(1)
4.a Ternary CH refined with riding coordinates:
 C01B(H01B), C01S(H01S), C01V(H01V), C31(H31), C028(H028), C00Q(H00Q),
 C00T(H00T), C34(H34), C013(H013), C017(H017), C01D(H01D), C01H(H01H),
 C01P(H01P), C32(H32), C022(H022), C00W(H00W), C00Y(H00Y), C30(H30), C35(H35),
 C36(H36), C01I(H01I), C01Q(H01Q), C01W(H01W), C018(H018), C33(H33)
4.b Idealised Me refined as rotating group:
 C02T(H02A,H02B,H02C), C03G(H03A,H03B,H03C), C025(H02D,H02E,H02F), C032(H03D,
 H03E,H03F), C035(H03G,H03H,H03I), C02M(H02G,H02H,H02I), C02U(H02J,H02K,H02L),
 C02X(H02M,H02N,H02O), C033(H03J,H03K,H03L), C038(H03M,H03N,H03O), C02L(H02P,
 H02Q,H02R), C02O(H02S,H02T,H02U), C02R(H02V,H02W,H02X), C03C(H03P,H03Q,H03R),
 C03F(H03S,H03T,H03U), C02P(H02Y,H,HA), C03E(H03V,H03W,H03X), C03H(H03Y,HB,HC),
 C03I(H03Z,HD,HE), C03M(H03,HF,HG), C02G(H02Z,HH,HI), C02Y(H02,HJ,HK),
 C031(H0AA,HL,HM), C034(H1AA,HN,HO), C036(H2AA,HP,HQ), C02Z(H3AA,HR,HS),
 C02W(H4AA,HT,HU), C02S(H5AA,HV,HW), C023(H6AA,HX,HY), C02V(H7AA,HZ,H8AA)
;
_olex2_submission_special_instructions 'No special instructions were received'

loop_
_space_group_symop_id
_space_group_symop_operation_xyz
1 'x, y, z'
2 '-x, y+1/2, -z+1/2'
3 '-x, -y, -z'
4 'x, -y-1/2, z-1/2'

loop_
_atom_site_label
_atom_site_type_symbol
_atom_site_fract_x
_atom_site_fract_y
_atom_site_fract_z
_atom_site_U_iso_or_equiv
_atom_site_adp_type
_atom_site_occupancy
_atom_site_calc_flag
_atom_site_disorder_assembly
_atom_site_disorder_group
_atom_site_refinement_flags_posn
_atom_site_refinement_flags_adp
C01B C 0.8003(4) 0.9053(10) 0.4897(2) 0.015(2) Uani 1 d . . . .
H01B H 0.8052 1.0099 0.4849 0.018 Uiso 1 calc . . R .
C01S C 0.7681(4) 0.6747(10) 0.4682(3) 0.019(2) Uani 1 d . . . .
H01S H 0.7505 0.6172 0.4486 0.022 Uiso 1 calc . . R .
C01V C 0.8009(4) 0.6025(11) 0.4946(3) 0.019(2) Uani 1 d . . . .
H01V H 0.8050 0.4954 0.4939 0.023 Uiso 1 calc . . R .
C02Q C 0.7588(4) 0.8281(10) 0.4694(3) 0.016(2) Uani 1 d . . . .
C02T C 0.8304(4) 0.8477(12) 0.3874(3) 0.027(2) Uani 1 d . . . .
H02A H 0.8002 0.7858 0.3830 0.040 Uiso 1 calc . . GR .
H02B H 0.8480 0.8499 0.3670 0.040 Uiso 1 calc . . GR .
H02C H 0.8200 0.9457 0.3926 0.040 Uiso 1 calc . . GR .
C03G C 0.9356(4) 0.4865(11) 0.4678(3) 0.027(3) Uani 1 d . . . .
H03A H 0.9461 0.4995 0.4924 0.041 Uiso 1 calc . . GR .
H03B H 0.9653 0.4583 0.4569 0.041 Uiso 1 calc . . GR .
H03C H 0.9096 0.4110 0.4641 0.041 Uiso 1 calc . . GR .
C6 C 0.8749(4) 0.6403(11) 0.4240(2) 0.0169(10) Uani 1 d . . . .
C7 C 0.8665(4) 0.7880(11) 0.4177(2) 0.0169(10) Uani 1 d . . . .
C8 C 0.9013(4) 0.8687(11) 0.4408(2) 0.0169(10) Uani 1 d . . . .
C9 C 0.9310(4) 0.7675(11) 0.4633(2) 0.0169(10) Uani 1 d . . . .
C10 C 0.9146(4) 0.6234(11) 0.4527(2) 0.0169(10) Uani 1 d . . . .
C31 C 0.8319(4) 0.6845(10) 0.5192(3) 0.0166(10) Uani 1 d . . . .
H31 H 0.8586 0.6348 0.5355 0.020 Uiso 1 calc . . R .
C025 C 0.8473(4) 0.5136(12) 0.4042(3) 0.028(3) Uani 1 d . . . .
H02D H 0.8489 0.4285 0.4191 0.042 Uiso 1 calc . . GR .
H02E H 0.8639 0.4921 0.3840 0.042 Uiso 1 calc . . GR .
H02F H 0.8116 0.5396 0.3970 0.042 Uiso 1 calc . . GR .
C028 C 0.8332(4) 0.8402(11) 0.5162(3) 0.023(2) Uani 1 d . . . .
H028 H 0.8598 0.8981 0.5307 0.028 Uiso 1 calc . . R .
C032 C 0.9711(4) 0.8067(12) 0.4916(3) 0.029(3) Uani 1 d . . . .
H03D H 0.9631 0.9006 0.5010 0.043 Uiso 1 calc . . GR .
H03E H 1.0041 0.8122 0.4830 0.043 Uiso 1 calc . . GR .
H03F H 0.9728 0.7334 0.5096 0.043 Uiso 1 calc . . GR .
C035 C 0.9071(4) 1.0295(10) 0.4423(3) 0.020(2) Uani 1 d . . . .
H03G H 0.8791 1.0744 0.4271 0.030 Uiso 1 calc . . GR .
H03H H 0.9397 1.0566 0.4348 0.030 Uiso 1 calc . . GR .
H03I H 0.9065 1.0627 0.4658 0.030 Uiso 1 calc . . GR .
O00K O 0.7235(3) 0.8893(7) 0.45016(18) 0.0217(16) Uani 1 d . . . .
Ir03 Ir 0.849149(14) 0.74354(4) 0.467387(10) 0.01127(9) Uani 1 d . . . .
B02F B 0.2558(5) 0.2903(12) 0.3232(3) 0.025(3) Uani 1 d . . . .
F00G F 0.2979(3) 0.2043(7) 0.32091(17) 0.0414(17) Uani 1 d . . . .
F00H F 0.2302(2) 0.3124(6) 0.29000(15) 0.0278(14) Uani 1 d . . . .
F00P F 0.2236(3) 0.2212(7) 0.34250(17) 0.049(2) Uani 1 d . . . .
F006 F 0.2702(2) 0.4230(6) 0.33782(15) 0.0299(15) Uani 1 d . . . .
C00Q C 0.3947(4) 0.6628(10) 0.1867(2) 0.015(2) Uani 1 d . . . .
H00Q H 0.3995 0.5570 0.1833 0.018 Uiso 1 calc . . R .
C00T C 0.3641(3) 0.8900(10) 0.1635(2) 0.013(2) Uani 1 d . . . .
H00T H 0.3470 0.9461 0.1435 0.015 Uiso 1 calc . . R .
C34 C 0.4278(4) 0.8873(10) 0.2142(2) 0.0166(10) Uani 1 d . . . .
H34 H 0.4542 0.9386 0.2304 0.020 Uiso 1 calc . . R .
C02E C 0.3531(4) 0.7368(11) 0.1658(2) 0.019(2) Uani 1 d . . . .
C02M C 0.4238(4) 0.7443(12) 0.0813(3) 0.025(2) Uani 1 d . . . .
H02G H 0.4128 0.6452 0.0850 0.037 Uiso 1 calc . . GR .
H02H H 0.4397 0.7486 0.0603 0.037 Uiso 1 calc . . GR .
H02I H 0.3941 0.8085 0.0791 0.037 Uiso 1 calc . . GR .
C02U C 0.4538(4) 1.0685(10) 0.1068(3) 0.024(2) Uani 1 d . . . .
H02J H 0.4178 1.0549 0.0976 0.036 Uiso 1 calc . . GR .
H02K H 0.4729 1.0965 0.0882 0.036 Uiso 1 calc . . GR .
H02L H 0.4567 1.1444 0.1242 0.036 Uiso 1 calc . . GR .
C02X C 0.5415(4) 1.0473(11) 0.1706(3) 0.024(2) Uani 1 d . . . .
H02M H 0.5189 1.1316 0.1687 0.036 Uiso 1 calc . . GR .
H02N H 0.5726 1.0701 0.1607 0.036 Uiso 1 calc . . GR .
H02O H 0.5504 1.0214 0.1947 0.036 Uiso 1 calc . . GR .
C013 C 0.4267(4) 0.7345(10) 0.2130(3) 0.017(2) Uani 1 d . . . .
H013 H 0.4531 0.6783 0.2281 0.020 Uiso 1 calc . . R .
C16 C 0.4917(3) 0.6862(10) 0.1339(2) 0.0126(9) Uani 1 d . . . .
C017 C 0.3966(3) 0.9636(10) 0.1894(2) 0.014(2) Uani 1 d . . . .
H017 H 0.4011 1.0703 0.1876 0.017 Uiso 1 calc . . R .
C17 C 0.5244(3) 0.7700(10) 0.1589(2) 0.0126(9) Uani 1 d . . . .
C18 C 0.5148(3) 0.9233(10) 0.1516(2) 0.0126(9) Uani 1 d . . . .
C19 C 0.4746(3) 0.9322(10) 0.1223(2) 0.0126(9) Uani 1 d . . . .
C20 C 0.4615(3) 0.7914(10) 0.1112(2) 0.0126(9) Uani 1 d . . . .
C033 C 0.4916(4) 0.5280(9) 0.1307(3) 0.017(2) Uani 1 d . . . .
H03J H 0.4943 0.4845 0.1535 0.026 Uiso 1 calc . . GR .
H03K H 0.5206 0.4975 0.1194 0.026 Uiso 1 calc . . GR .
H03L H 0.4597 0.4968 0.1170 0.026 Uiso 1 calc . . GR .
C038 C 0.5635(4) 0.7093(12) 0.1860(3) 0.024(2) Uani 1 d . . . .
H03M H 0.5685 0.7752 0.2056 0.035 Uiso 1 calc . . GR .
H03N H 0.5959 0.6975 0.1767 0.035 Uiso 1 calc . . GR .
H03O H 0.5520 0.6153 0.1933 0.035 Uiso 1 calc . . GR .
O00D O 0.3175(2) 0.6728(7) 0.14841(17) 0.0189(15) Uani 1 d . . . .
Ir05 Ir 0.444980(14) 0.81867(3) 0.163539(10) 0.01087(8) Uani 1 d . . . .
C01D C 0.3763(4) 0.3736(11) 0.3907(2) 0.017(2) Uani 1 d . . . .
H01D H 0.3497 0.4287 0.3756 0.020 Uiso 1 calc . . R .
C01H C 0.4093(4) 0.4472(10) 0.4170(2) 0.014(2) Uani 1 d . . . .
H01H H 0.4040 0.5528 0.4203 0.017 Uiso 1 calc . . R .
C01P C 0.4088(4) 0.1478(10) 0.4159(3) 0.018(2) Uani 1 d . . . .
H01P H 0.4047 0.0411 0.4181 0.021 Uiso 1 calc . . R .
C32 C 0.3765(4) 0.2224(10) 0.3898(2) 0.0166(10) Uani 1 d . . . .
H32 H 0.3504 0.1689 0.3738 0.020 Uiso 1 calc . . R .
C02K C 0.4511(4) 0.3760(10) 0.4386(3) 0.018(2) Uani 1 d . . . .
C02L C 0.2575(4) 0.0892(12) 0.4260(3) 0.026(3) Uani 1 d . . . .
H02P H 0.2484 0.1295 0.4030 0.039 Uiso 1 calc . . GR .
H02Q H 0.2264 0.0615 0.4354 0.039 Uiso 1 calc . . GR .
H02R H 0.2791 0.0041 0.4248 0.039 Uiso 1 calc . . GR .
C02O C 0.2463(4) 0.4371(12) 0.4204(3) 0.027(3) Uani 1 d . . . .
H02S H 0.2638 0.5227 0.4132 0.040 Uiso 1 calc . . GR .
H02T H 0.2163 0.4670 0.4308 0.040 Uiso 1 calc . . GR .
H02U H 0.2355 0.3757 0.4005 0.040 Uiso 1 calc . . GR .
C02R C 0.3199(4) 0.5724(10) 0.4821(3) 0.021(2) Uani 1 d . . . .
H02V H 0.3523 0.5906 0.4967 0.032 Uiso 1 calc . . GR .
H02W H 0.2916 0.6027 0.4941 0.032 Uiso 1 calc . . GR .
H02X H 0.3189 0.6272 0.4608 0.032 Uiso 1 calc . . GR .
C03C C 0.3411(4) 0.0186(11) 0.4900(3) 0.025(2) Uani 1 d . . . .
H03P H 0.3383 -0.0521 0.4713 0.037 Uiso 1 calc . . GR .
H03Q H 0.3197 -0.0117 0.5071 0.037 Uiso 1 calc . . GR .
H03R H 0.3767 0.0249 0.5007 0.037 Uiso 1 calc . . GR .
C03F C 0.3776(4) 0.3213(14) 0.5253(3) 0.036(3) Uani 1 d . . . .
H03S H 0.3983 0.2340 0.5298 0.053 Uiso 1 calc . . GR .
H03T H 0.3586 0.3396 0.5445 0.053 Uiso 1 calc . . GR .
H03U H 0.3999 0.4036 0.5225 0.053 Uiso 1 calc . . GR .
C11 C 0.3152(4) 0.4175(10) 0.4742(2) 0.0155(9) Uani 1 d . . . .
C12 C 0.3408(4) 0.3009(10) 0.4930(2) 0.0155(9) Uani 1 d . . . .
C13 C 0.3237(4) 0.1637(10) 0.4759(2) 0.0155(9) Uani 1 d . . . .
C14 C 0.2857(4) 0.1995(10) 0.4486(2) 0.0155(9) Uani 1 d . . . .
C15 C 0.2823(4) 0.3538(10) 0.4464(2) 0.0155(9) Uani 1 d . . . .
C022 C 0.4408(4) 0.2219(10) 0.4415(3) 0.015(2) Uani 1 d . . . .
H022 H 0.4581 0.1671 0.4617 0.018 Uiso 1 calc . . R .
O00E O 0.4871(3) 0.4399(7) 0.45576(18) 0.0215(16) Uani 1 d . . . .
Ir04 Ir 0.359788(13) 0.29083(4) 0.440894(9) 0.01009(8) Uani 1 d . . . .
C00W C 1.0110(4) 0.3812(10) 0.6169(2) 0.016(2) Uani 1 d . . . .
H00W H 1.0058 0.4867 0.6204 0.019 Uiso 1 calc . . R .
C00Y C 1.0428(4) 0.1533(11) 0.6400(2) 0.016(2) Uani 1 d . . . .
H00Y H 1.0603 0.0974 0.6599 0.019 Uiso 1 calc . . R .
C30 C 0.9776(4) 0.1554(10) 0.5894(2) 0.0166(10) Uani 1 d . . . .
H30 H 0.9512 0.1034 0.5734 0.020 Uiso 1 calc . . R .
C1 C 0.9267(4) 0.0977(12) 0.6777(3) 0.0203(10) Uani 1 d . . . .
C35 C 1.0105(4) 0.0796(10) 0.6147(2) 0.0140(15) Uani 1 d . . . .
H35 H 1.0066 -0.0273 0.6167 0.017 Uiso 1 calc . . R .
C2 C 0.9471(4) 0.2334(12) 0.6942(2) 0.0203(10) Uani 1 d . . . .
C02N C 1.0535(4) 0.3079(11) 0.6379(3) 0.020(2) Uani 1 d . . . .
C02P C 0.8509(4) 0.3776(14) 0.6232(3) 0.039(3) Uani 1 d . . . .
H02Y H 0.8699 0.4606 0.6162 0.059 Uiso 1 calc . . GR .
H H 0.8218 0.4117 0.6341 0.059 Uiso 1 calc . . GR .
HA H 0.8384 0.3193 0.6031 0.059 Uiso 1 calc . . GR .
C3 C 0.9216(4) 0.3437(12) 0.6763(2) 0.0203(10) Uani 1 d . . . .
C03E C 0.9854(5) 0.2400(17) 0.7256(3) 0.049(4) Uani 1 d . . . .
H03V H 1.0080 0.1560 0.7262 0.073 Uiso 1 calc . . GR .
H03W H 0.9678 0.2397 0.7459 0.073 Uiso 1 calc . . GR .
H03X H 1.0056 0.3285 0.7252 0.073 Uiso 1 calc . . GR .
C03H C 0.9416(5) -0.0554(12) 0.6891(3) 0.044(4) Uani 1 d . . . .
H03Y H 0.9337 -0.1216 0.6697 0.065 Uiso 1 calc . . GR .
HB H 0.9225 -0.0840 0.7077 0.065 Uiso 1 calc . . GR .
HC H 0.9783 -0.0589 0.6973 0.065 Uiso 1 calc . . GR .
C03I C 0.9287(5) 0.5010(14) 0.6850(4) 0.051(4) Uani 1 d . . . .
H03Z H 0.9632 0.5168 0.6969 0.076 Uiso 1 calc . . GR .
HD H 0.9036 0.5306 0.6998 0.076 Uiso 1 calc . . GR .
HE H 0.9238 0.5582 0.6639 0.076 Uiso 1 calc . . GR .
C03M C 0.8568(5) 0.0317(13) 0.6266(3) 0.039(3) Uani 1 d . . . .
H03 H 0.8441 0.0784 0.6048 0.059 Uiso 1 calc . . GR .
HF H 0.8279 -0.0011 0.6378 0.059 Uiso 1 calc . . GR .
HG H 0.8781 -0.0512 0.6224 0.059 Uiso 1 calc . . GR .
C4 C 0.8849(4) 0.2883(12) 0.6481(2) 0.0203(10) Uani 1 d . . . .
C5 C 0.8880(4) 0.1376(12) 0.6495(2) 0.0203(10) Uani 1 d . . . .
C36 C 0.9788(4) 0.3090(10) 0.5908(3) 0.0140(15) Uani 1 d . . . .
H36 H 0.9519 0.3650 0.5761 0.017 Uiso 1 calc . . R .
O00O O 1.0885(3) 0.3693(8) 0.65551(17) 0.0227(16) Uani 1 d . . . .
Ir02 Ir 0.962054(13) 0.22269(4) 0.640951(9) 0.01092(9) Uani 1 d . . . .
C01I C 0.1657(4) 0.7239(12) 0.2673(3) 0.021(2) Uani 1 d . . . .
H01I H 0.1481 0.6637 0.2482 0.026 Uiso 1 calc . . R .
C01Q C 0.2307(4) 0.8900(10) 0.3145(2) 0.014(2) Uani 1 d . . . .
H01Q H 0.2575 0.9486 0.3287 0.017 Uiso 1 calc . . R .
C01W C 0.1982(4) 0.6570(11) 0.2935(3) 0.020(2) Uani 1 d . . . .
H01W H 0.2026 0.5499 0.2926 0.024 Uiso 1 calc . . R .
C02G C 0.2315(4) 0.8974(11) 0.1846(3) 0.024(2) Uani 1 d . . . .
H02Z H 0.2043 0.8284 0.1769 0.036 Uiso 1 calc . . GR .
HH H 0.2517 0.9157 0.1659 0.036 Uiso 1 calc . . GR .
HI H 0.2165 0.9880 0.1912 0.036 Uiso 1 calc . . GR .
C02Y C 0.3075(4) 1.0752(10) 0.2406(3) 0.026(3) Uani 1 d . . . .
H02 H 0.2803 1.1212 0.2249 0.039 Uiso 1 calc . . GR .
HJ H 0.3407 1.0988 0.2336 0.039 Uiso 1 calc . . GR .
HK H 0.3063 1.1104 0.2639 0.039 Uiso 1 calc . . GR .
C018 C 0.1975(4) 0.9562(10) 0.2878(2) 0.015(2) Uani 1 d . . . .
H018 H 0.2022 1.0609 0.2830 0.018 Uiso 1 calc . . R .
C33 C 0.2311(4) 0.7355(10) 0.3175(2) 0.017(2) Uani 1 d . . . .
H33 H 0.2575 0.6854 0.3339 0.020 Uiso 1 calc . . R .
C020 C 0.1549(4) 0.8777(11) 0.2678(2) 0.017(2) Uani 1 d . . . .
C21 C 0.3116(4) 0.6690(10) 0.2524(2) 0.013(2) Uani 1 d . . . .
C22 C 0.3279(4) 0.8141(10) 0.2622(2) 0.0137(12) Uani 1 d . . . .
C23 C 0.3000(4) 0.9144(10) 0.2396(2) 0.0137(12) Uani 1 d . . . .
C24 C 0.2661(4) 0.8349(10) 0.2154(2) 0.0137(12) Uani 1 d . . . .
C25 C 0.2723(3) 0.6843(9) 0.2224(2) 0.011(2) Uani 1 d . . . .
C031 C 0.3316(4) 0.5331(11) 0.2684(3) 0.027(3) Uani 1 d . . . .
H0AA H 0.3389 0.5461 0.2932 0.040 Uiso 1 calc . . GR .
HL H 0.3630 0.5063 0.2593 0.040 Uiso 1 calc . . GR .
HM H 0.3062 0.4566 0.2632 0.040 Uiso 1 calc . . GR .
C034 C 0.3675(4) 0.8507(12) 0.2913(3) 0.023(2) Uani 1 d . . . .
H1AA H 0.3617 0.9487 0.2993 0.035 Uiso 1 calc . . GR .
HN H 0.4013 0.8455 0.2838 0.035 Uiso 1 calc . . GR .
HO H 0.3658 0.7822 0.3101 0.035 Uiso 1 calc . . GR .
C036 C 0.2453(4) 0.5618(11) 0.2030(3) 0.027(3) Uani 1 d . . . .
H2AA H 0.2429 0.4802 0.2185 0.040 Uiso 1 calc . . GR .
HP H 0.2645 0.5325 0.1845 0.040 Uiso 1 calc . . GR .
HQ H 0.2110 0.5925 0.1932 0.040 Uiso 1 calc . . GR .
O00J O 0.1197(2) 0.9390(7) 0.24970(17) 0.0194(15) Uani 1 d . . . .
Ir01 Ir 0.246676(14) 0.79379(4) 0.265703(9) 0.01184(9) Uani 1 d . . . .
B039 B 0.8548(4) 0.2399(12) 0.5240(3) 0.017(2) Uani 1 d . . . .
F00B F 0.8714(2) 0.3705(6) 0.53855(16) 0.0324(16) Uani 1 d . . . .
F00C F 0.8217(3) 0.1748(7) 0.54272(17) 0.047(2) Uani 1 d . . . .
F00F F 0.8972(3) 0.1490(7) 0.52271(17) 0.0401(17) Uani 1 d . . . .
F00I F 0.8315(3) 0.2630(6) 0.49047(16) 0.0350(16) Uani 1 d . . . .
C02Z C 0.6530(5) 0.8542(14) 0.3791(3) 0.037(3) Uani 1 d . . . .
H3AA H 0.6177 0.8232 0.3721 0.055 Uiso 1 calc . . GR .
HR H 0.6563 0.9570 0.3740 0.055 Uiso 1 calc . . GR .
HS H 0.6621 0.8382 0.4038 0.055 Uiso 1 calc . . GR .
C030 C 0.6867(5) 0.7722(13) 0.3607(4) 0.045(4) Uani 1 d . . . .
N03L N 0.7133(5) 0.7085(15) 0.3457(4) 0.086(5) Uani 1 d . . . .
C02W C 0.2416(5) 0.7008(12) 0.0828(3) 0.034(3) Uani 1 d . . . .
H4AA H 0.2114 0.7102 0.0656 0.051 Uiso 1 calc . . GR .
HT H 0.2312 0.7007 0.1057 0.051 Uiso 1 calc . . GR .
HU H 0.2592 0.6103 0.0791 0.051 Uiso 1 calc . . GR .
C037 C 0.2758(4) 0.8215(13) 0.0797(3) 0.030(3) Uani 1 d . . . .
N02B N 0.3018(4) 0.9178(11) 0.0772(3) 0.042(3) Uani 1 d . . . .
C02S C 1.0635(4) 0.7093(13) 0.6774(3) 0.033(3) Uani 1 d . . . .
H5AA H 1.0295 0.7085 0.6639 0.050 Uiso 1 calc . . GR .
HV H 1.0625 0.7655 0.6984 0.050 Uiso 1 calc . . GR .
HW H 1.0740 0.6101 0.6834 0.050 Uiso 1 calc . . GR .
C021 C 1.0998(4) 0.7741(11) 0.6574(3) 0.027(2) Uani 1 d . . . .
N03A N 1.1274(5) 0.8235(13) 0.6417(3) 0.057(3) Uani 1 d . . . .
C02J C 0.4914(4) 0.8594(12) 0.4680(3) 0.024(2) Uani 1 d . . . .
C023 C 0.4534(4) 0.7633(12) 0.4786(3) 0.029(3) Uani 1 d . . . .
H6AA H 0.4226 0.7660 0.4616 0.044 Uiso 1 calc . . GR .
HX H 0.4448 0.7941 0.5009 0.044 Uiso 1 calc . . GR .
HY H 0.4669 0.6648 0.4804 0.044 Uiso 1 calc . . GR .
N02H N 0.5219(4) 0.9355(11) 0.4605(3) 0.040(3) Uani 1 d . . . .
C02D C 1.1284(5) 0.1435(14) 0.7214(3) 0.031(3) Uani 1 d . . . .
C02V C 1.1643(5) 0.2619(12) 0.7180(3) 0.035(3) Uani 1 d . . . .
H7AA H 1.1728 0.2640 0.6946 0.052 Uiso 1 calc . . GR .
HZ H 1.1954 0.2470 0.7342 0.052 Uiso 1 calc . . GR .
H8AA H 1.1485 0.3537 0.7231 0.052 Uiso 1 calc . . GR .
N02C N 1.1020(4) 0.0509(12) 0.7234(3) 0.042(3) Uani 1 d . . . .
F008 F 0.9341(3) 0.8543(7) 0.57200(17) 0.0399(10) Uani 1 d . . . U
B03J B 0.3531(6) 0.7914(14) 0.3858(3) 0.033(3) Uani 1 d . . . .
F00M F 0.3420(3) 0.6776(6) 0.36593(18) 0.045(2) Uani 1 d . . . .
F01A F 0.3442(4) 0.7829(9) 0.41798(19) 0.083(3) Uani 1 d . . . .
F01L F 0.4070(3) 0.8056(9) 0.3891(3) 0.073(3) Uani 1 d . . . .
F009 F 0.3322(2) 0.9183(6) 0.37042(15) 0.0276(14) Uani 1 d . . . .
B03K B 0.5396(5) 0.8228(12) 0.2823(3) 0.018(3) Uani 1 d . . . .
F00A F 0.5707(3) 0.8060(7) 0.31392(17) 0.0426(19) Uani 1 d . . . .
F00N F 0.5626(3) 0.9086(8) 0.26086(18) 0.053(2) Uani 1 d . . . .
F00S F 0.4956(3) 0.8895(9) 0.28848(17) 0.052(2) Uani 1 d . . . .
F007 F 0.5282(3) 0.6889(6) 0.26769(16) 0.0321(16) Uani 1 d . . . .
B1 B 0.9559(12) 0.728(7) 0.5874(16) 0.018(5) Uani 0.535(7) d A 1 . U
F45 F 1.0079(5) 0.7428(12) 0.5923(3) 0.0399(10) Uani 0.535(7) d A 1 . U
F45A F 0.9419(5) 0.7042(13) 0.6187(3) 0.0399(10) Uani 0.535(7) d A 1 . U
B2 B 0.9408(15) 0.727(8) 0.5868(19) 0.018(5) Uani 0.465(7) d A 2 . U
F46A F 0.8950(6) 0.6873(14) 0.5980(4) 0.0399(10) Uani 0.465(7) d A 2 . U
F46 F 0.9782(6) 0.7347(15) 0.6161(4) 0.0399(10) Uani 0.465(7) d A 2 . U
F44 F 0.9483(3) 0.6169(7) 0.56495(17) 0.0399(10) Uani 1 d . . . U

loop_
_atom_site_aniso_label
_atom_site_aniso_U_11
_atom_site_aniso_U_22
_atom_site_aniso_U_33
_atom_site_aniso_U_23
_atom_site_aniso_U_13
_atom_site_aniso_U_12
C01B 0.015(5) 0.018(5) 0.013(5) -0.007(4) 0.008(4) 0.001(4)
C01S 0.019(5) 0.016(5) 0.020(6) -0.007(4) 0.003(4) -0.003(4)
C01V 0.017(5) 0.019(5) 0.023(6) 0.003(4) 0.011(5) 0.001(4)
C02Q 0.019(5) 0.013(5) 0.019(6) 0.001(4) 0.012(4) 0.003(4)
C02T 0.020(6) 0.036(6) 0.022(6) 0.005(5) -0.001(5) 0.008(5)
C03G 0.031(6) 0.022(6) 0.031(7) 0.009(5) 0.010(5) 0.007(5)
C6 0.013(2) 0.025(2) 0.013(2) -0.0011(19) 0.0037(18) -0.0015(18)
C7 0.013(2) 0.025(2) 0.013(2) -0.0011(19) 0.0037(18) -0.0015(18)
C8 0.013(2) 0.025(2) 0.013(2) -0.0011(19) 0.0037(18) -0.0015(18)
C9 0.013(2) 0.025(2) 0.013(2) -0.0011(19) 0.0037(18) -0.0015(18)
C10 0.013(2) 0.025(2) 0.013(2) -0.0011(19) 0.0037(18) -0.0015(18)
C31 0.019(3) 0.019(2) 0.014(2) -0.003(2) 0.010(2) -0.004(2)
C025 0.029(6) 0.038(7) 0.020(6) -0.011(5) 0.009(5) -0.007(5)
C028 0.024(6) 0.020(6) 0.027(6) -0.004(5) 0.008(5) -0.008(4)
C032 0.021(6) 0.034(6) 0.031(6) -0.003(5) 0.005(5) -0.005(5)
C035 0.024(6) 0.019(5) 0.017(6) 0.005(4) 0.007(4) -0.005(4)
O00K 0.019(4) 0.026(4) 0.020(4) 0.004(3) 0.001(3) 0.003(3)
Ir03 0.01121(18) 0.01039(17) 0.0131(2) -0.00080(15) 0.00483(15) -0.00068(14)
B02F 0.043(8) 0.009(6) 0.021(7) 0.001(5) -0.001(6) -0.004(5)
F00G 0.046(4) 0.040(4) 0.037(4) -0.010(3) -0.002(3) 0.017(3)
F00H 0.036(4) 0.023(3) 0.021(3) -0.003(3) -0.010(3) 0.000(3)
F00P 0.074(5) 0.041(4) 0.034(4) -0.001(3) 0.019(4) -0.028(4)
F006 0.046(4) 0.019(3) 0.022(3) -0.004(3) -0.006(3) -0.009(3)
C00Q 0.018(5) 0.019(5) 0.009(5) 0.006(4) 0.005(4) -0.002(4)
C00T 0.006(5) 0.021(5) 0.012(5) -0.002(4) 0.006(4) 0.002(4)
C34 0.019(3) 0.019(2) 0.014(2) -0.003(2) 0.010(2) -0.004(2)
C02E 0.019(5) 0.030(6) 0.010(5) -0.004(4) 0.010(4) 0.000(5)
C02M 0.017(5) 0.044(7) 0.014(5) -0.013(5) 0.002(4) -0.012(5)
C02U 0.025(6) 0.018(5) 0.031(6) 0.013(5) 0.009(5) 0.015(4)
C02X 0.017(5) 0.035(6) 0.022(6) -0.004(5) 0.006(5) -0.005(5)
C013 0.015(5) 0.021(5) 0.017(5) 0.010(4) 0.009(4) 0.011(4)
C16 0.011(2) 0.020(2) 0.007(2) 0.0027(17) 0.0032(17) 0.0018(17)
C017 0.011(5) 0.018(5) 0.016(5) -0.007(4) 0.010(4) -0.003(4)
C17 0.011(2) 0.020(2) 0.007(2) 0.0027(17) 0.0032(17) 0.0018(17)
C18 0.011(2) 0.020(2) 0.007(2) 0.0027(17) 0.0032(17) 0.0018(17)
C19 0.011(2) 0.020(2) 0.007(2) 0.0027(17) 0.0032(17) 0.0018(17)
C20 0.011(2) 0.020(2) 0.007(2) 0.0027(17) 0.0032(17) 0.0018(17)
C033 0.024(6) 0.012(5) 0.018(6) 0.003(4) 0.010(4) 0.000(4)
C038 0.018(5) 0.030(6) 0.025(6) 0.003(5) 0.011(4) 0.004(5)
O00D 0.010(3) 0.028(4) 0.019(4) 0.001(3) 0.002(3) -0.002(3)
Ir05 0.01044(17) 0.01399(19) 0.00851(17) 0.00079(16) 0.00246(13) 0.00148(15)
C01D 0.017(5) 0.024(6) 0.009(5) 0.002(4) 0.003(4) -0.005(4)
C01H 0.015(5) 0.012(5) 0.018(5) 0.002(4) 0.009(4) 0.004(4)
C01P 0.019(5) 0.011(5) 0.026(6) -0.006(4) 0.012(5) 0.004(4)
C32 0.019(3) 0.019(2) 0.014(2) -0.003(2) 0.010(2) -0.004(2)
C02K 0.023(6) 0.017(5) 0.015(5) -0.002(4) 0.012(4) 0.001(4)
C02L 0.017(6) 0.038(7) 0.023(6) -0.010(5) 0.005(5) -0.017(5)
C02O 0.016(6) 0.043(7) 0.021(6) 0.003(5) -0.001(5) 0.010(5)
C02R 0.031(6) 0.017(5) 0.017(6) 0.003(4) 0.009(5) 0.000(4)
C03C 0.033(7) 0.024(6) 0.019(6) 0.007(5) 0.011(5) 0.007(5)
C03F 0.019(6) 0.064(9) 0.021(6) -0.002(6) -0.007(5) 0.004(5)
C11 0.016(2) 0.020(2) 0.012(2) 0.0027(18) 0.0069(18) 0.0014(18)
C12 0.016(2) 0.020(2) 0.012(2) 0.0027(18) 0.0069(18) 0.0014(18)
C13 0.016(2) 0.020(2) 0.012(2) 0.0027(18) 0.0069(18) 0.0014(18)
C14 0.016(2) 0.020(2) 0.012(2) 0.0027(18) 0.0069(18) 0.0014(18)
C15 0.016(2) 0.020(2) 0.012(2) 0.0027(18) 0.0069(18) 0.0014(18)
C022 0.016(5) 0.011(5) 0.021(5) 0.006(4) 0.012(4) 0.004(4)
O00E 0.018(4) 0.025(4) 0.022(4) -0.005(3) 0.002(3) -0.003(3)
Ir04 0.01083(18) 0.01023(18) 0.00965(19) 0.00043(15) 0.00293(14) 0.00114(14)
C00W 0.017(5) 0.018(5) 0.015(5) 0.003(4) 0.008(4) 0.002(4)
C00Y 0.015(5) 0.023(5) 0.011(5) 0.000(4) 0.009(4) 0.009(4)
C30 0.019(3) 0.019(2) 0.014(2) -0.003(2) 0.010(2) -0.004(2)
C1 0.010(2) 0.044(3) 0.009(2) -0.009(2) 0.0049(17) -0.009(2)
C35 0.014(3) 0.014(3) 0.016(4) 0.006(3) 0.009(3) 0.000(3)
C2 0.010(2) 0.044(3) 0.009(2) -0.009(2) 0.0049(17) -0.009(2)
C02N 0.017(5) 0.029(6) 0.017(5) -0.001(5) 0.012(4) -0.002(4)
C02P 0.033(7) 0.062(9) 0.029(7) 0.019(6) 0.022(6) 0.024(6)
C3 0.010(2) 0.044(3) 0.009(2) -0.009(2) 0.0049(17) -0.009(2)
C03E 0.033(7) 0.098(12) 0.015(6) -0.016(7) 0.005(5) -0.015(7)
C03H 0.069(9) 0.022(6) 0.049(8) 0.015(6) 0.043(7) 0.027(6)
C03I 0.055(9) 0.052(8) 0.053(9) -0.033(7) 0.037(8) -0.017(7)
C03M 0.039(7) 0.044(7) 0.041(8) -0.026(6) 0.024(6) -0.028(6)
C4 0.010(2) 0.044(3) 0.009(2) -0.009(2) 0.0049(17) -0.009(2)
C5 0.010(2) 0.044(3) 0.009(2) -0.009(2) 0.0049(17) -0.009(2)
C36 0.014(3) 0.014(3) 0.016(4) 0.006(3) 0.009(3) 0.000(3)
O00O 0.020(4) 0.033(4) 0.014(4) -0.004(3) -0.003(3) -0.004(3)
Ir02 0.01051(18) 0.01368(18) 0.00892(19) 0.00038(15) 0.00256(14) 0.00112(14)
C01I 0.012(5) 0.034(6) 0.019(6) -0.011(5) 0.007(4) -0.012(4)
C01Q 0.013(5) 0.021(5) 0.011(5) -0.002(4) 0.006(4) 0.003(4)
C01W 0.015(5) 0.025(6) 0.023(6) -0.001(5) 0.014(5) -0.004(4)
C02G 0.031(6) 0.024(6) 0.018(6) 0.005(4) 0.007(5) 0.004(5)
C02Y 0.031(6) 0.019(6) 0.031(6) -0.011(5) 0.018(5) -0.007(4)
C018 0.016(5) 0.009(5) 0.019(5) -0.003(4) 0.004(4) -0.002(4)
C33 0.019(5) 0.023(5) 0.010(5) 0.007(4) 0.008(4) 0.008(4)
C020 0.011(5) 0.031(6) 0.010(5) -0.002(4) 0.007(4) 0.000(4)
C21 0.016(5) 0.016(5) 0.010(5) 0.003(4) 0.007(4) -0.001(4)
C22 0.017(3) 0.019(3) 0.007(3) -0.004(2) 0.007(2) -0.006(2)
C23 0.017(3) 0.019(3) 0.007(3) -0.004(2) 0.007(2) -0.006(2)
C24 0.017(3) 0.019(3) 0.007(3) -0.004(2) 0.007(2) -0.006(2)
C25 0.011(5) 0.006(5) 0.017(5) 0.005(4) 0.002(4) 0.006(3)
C031 0.021(6) 0.027(6) 0.036(7) 0.007(5) 0.015(5) 0.007(5)
C034 0.010(5) 0.042(6) 0.019(6) -0.007(5) 0.004(4) -0.008(5)
C036 0.027(6) 0.025(6) 0.033(7) -0.009(5) 0.018(5) -0.005(5)
O00J 0.010(4) 0.026(4) 0.022(4) -0.004(3) 0.002(3) 0.002(3)
Ir01 0.01183(18) 0.01195(18) 0.01252(19) -0.00180(15) 0.00443(15) -0.00234(14)
B039 0.016(6) 0.019(6) 0.016(6) 0.003(5) -0.005(5) -0.002(5)
F00B 0.047(4) 0.019(3) 0.027(4) -0.004(3) -0.013(3) -0.005(3)
F00C 0.070(5) 0.044(4) 0.031(4) -0.012(3) 0.023(4) -0.028(4)
F00F 0.040(4) 0.041(4) 0.035(4) -0.005(3) -0.009(3) 0.019(3)
F00I 0.054(4) 0.020(3) 0.026(4) 0.000(3) -0.015(3) 0.003(3)
C02Z 0.037(7) 0.046(7) 0.026(7) 0.007(6) 0.000(5) -0.015(6)
C030 0.031(7) 0.021(6) 0.076(11) -0.011(7) -0.017(7) -0.006(5)
N03L 0.054(9) 0.066(9) 0.128(14) -0.050(10) -0.018(9) -0.002(7)
C02W 0.039(7) 0.025(6) 0.033(7) -0.007(5) -0.014(6) 0.008(5)
C037 0.026(6) 0.040(7) 0.022(6) 0.014(5) 0.000(5) 0.019(5)
N02B 0.034(6) 0.041(6) 0.051(7) 0.023(5) 0.010(5) 0.008(5)
C02S 0.035(7) 0.037(7) 0.028(6) 0.005(5) 0.004(5) -0.004(5)
C021 0.036(7) 0.016(6) 0.028(6) 0.001(5) 0.001(5) 0.006(5)
N03A 0.047(7) 0.057(8) 0.067(9) 0.029(7) 0.007(7) 0.003(6)
C02J 0.022(6) 0.032(6) 0.018(6) 0.000(5) -0.001(5) 0.015(5)
C023 0.026(6) 0.029(6) 0.030(7) 0.002(5) -0.005(5) 0.008(5)
N02H 0.034(6) 0.044(6) 0.040(7) 0.007(5) 0.000(5) 0.007(5)
C02D 0.039(7) 0.032(7) 0.018(6) -0.004(5) -0.010(5) 0.017(6)
C02V 0.040(7) 0.029(7) 0.032(7) -0.006(5) -0.007(6) 0.012(5)
N02C 0.046(7) 0.033(6) 0.043(7) 0.004(5) -0.007(5) 0.008(5)
F008 0.049(3) 0.027(2) 0.041(2) 0.0001(18) -0.0044(19) 0.0076(18)
B03J 0.052(9) 0.024(7) 0.022(7) 0.001(6) 0.000(6) 0.001(6)
F00M 0.066(5) 0.015(3) 0.047(5) -0.009(3) -0.018(4) 0.005(3)
F01A 0.163(10) 0.066(6) 0.026(4) 0.016(4) 0.036(5) 0.051(6)
F01L 0.045(5) 0.047(5) 0.124(8) 0.000(5) 0.000(5) -0.001(4)
F009 0.040(4) 0.015(3) 0.025(3) 0.002(3) -0.003(3) 0.005(3)
B03K 0.024(6) 0.019(6) 0.011(6) -0.002(5) 0.005(5) -0.006(5)
F00A 0.054(5) 0.026(4) 0.039(4) -0.014(3) -0.026(3) 0.013(3)
F00N 0.072(5) 0.054(5) 0.041(4) -0.018(4) 0.035(4) -0.038(4)
F00S 0.036(4) 0.086(6) 0.031(4) -0.023(4) -0.002(3) 0.025(4)
F007 0.046(4) 0.017(3) 0.028(4) -0.003(3) -0.014(3) -0.006(3)
B1 0.026(15) 0.012(6) 0.017(6) 0.004(5) 0.000(15) 0.000(15)
F45 0.049(3) 0.027(2) 0.041(2) 0.0001(18) -0.0044(19) 0.0076(18)
F45A 0.049(3) 0.027(2) 0.041(2) 0.0001(18) -0.0044(19) 0.0076(18)
B2 0.026(15) 0.012(6) 0.017(6) 0.004(5) 0.000(15) 0.000(15)
F46A 0.049(3) 0.027(2) 0.041(2) 0.0001(18) -0.0044(19) 0.0076(18)
F46 0.049(3) 0.027(2) 0.041(2) 0.0001(18) -0.0044(19) 0.0076(18)
F44 0.049(3) 0.027(2) 0.041(2) 0.0001(18) -0.0044(19) 0.0076(18)

loop_
_atom_type_symbol
_atom_type_description
_atom_type_scat_dispersion_real
_atom_type_scat_dispersion_imag
_atom_type_scat_source
C C 0.0033 0.0016 'International Tables Vol C Tables 4.2.6.8 and 6.1.1.4'
H H 0.0000 0.0000 'International Tables Vol C Tables 4.2.6.8 and 6.1.1.4'
B B 0.0013 0.0007 'International Tables Vol C Tables 4.2.6.8 and 6.1.1.4'
F F 0.0171 0.0103 'International Tables Vol C Tables 4.2.6.8 and 6.1.1.4'
Ir Ir -1.4442 7.9887 'International Tables Vol C Tables 4.2.6.8 and 6.1.1.4'
N N 0.0061 0.0033 'International Tables Vol C Tables 4.2.6.8 and 6.1.1.4'
O O 0.0106 0.0060 'International Tables Vol C Tables 4.2.6.8 and 6.1.1.4'

loop_
_geom_angle_atom_site_label_1
_geom_angle_atom_site_label_2
_geom_angle_atom_site_label_3
_geom_angle
C02Q C01B H01B 118.5
C02Q C01B Ir03 83.4(5)
C028 C01B H01B 118.5
C028 C01B C02Q 122.9(9)
C028 C01B Ir03 70.8(6)
Ir03 C01B H01B 118.5
C01V C01S H01S 119.2
C01V C01S C02Q 121.7(9)
C01V C01S Ir03 69.9(6)
C02Q C01S H01S 119.2
C02Q C01S Ir03 83.5(6)
Ir03 C01S H01S 119.2
C01S C01V H01V 120.1
C01S C01V Ir03 72.6(6)
C31 C01V C01S 119.3(9)
C31 C01V H01V 120.1
C31 C01V Ir03 72.1(6)
Ir03 C01V H01V 120.1
C01B C02Q Ir03 61.6(5)
C01S C02Q C01B 112.6(9)
C01S C02Q Ir03 61.9(5)
O00K C02Q C01B 123.7(9)
O00K C02Q C01S 122.6(9)
O00K C02Q Ir03 138.7(7)
H02A C02T H02B 109.5
H02A C02T H02C 109.5
H02B C02T H02C 109.5
C7 C02T H02A 109.5
C7 C02T H02B 109.5
C7 C02T H02C 109.5
H03A C03G H03B 109.5
H03A C03G H03C 109.5
H03B C03G H03C 109.5
C10 C03G H03A 109.5
C10 C03G H03B 109.5
C10 C03G H03C 109.5
C7 C6 C10 108.9(9)
C7 C6 C025 127.1(9)
C7 C6 Ir03 69.2(6)
C10 C6 C025 124.0(9)
C10 C6 Ir03 72.5(6)
C025 C6 Ir03 124.3(7)
C02T C7 Ir03 127.3(7)
C6 C7 C02T 123.9(9)
C6 C7 C8 109.2(9)
C6 C7 Ir03 72.3(6)
C8 C7 C02T 126.4(9)
C8 C7 Ir03 73.3(6)
C7 C8 C9 107.6(9)
C7 C8 C035 127.2(9)
C7 C8 Ir03 68.2(5)
C9 C8 C035 125.2(9)
C9 C8 Ir03 71.7(5)
C035 C8 Ir03 125.5(7)
C8 C9 C10 107.7(8)
C8 C9 C032 125.3(9)
C8 C9 Ir03 69.7(5)
C10 C9 C032 127.0(9)
C10 C9 Ir03 70.6(5)
C032 C9 Ir03 125.6(7)
C03G C10 Ir03 126.6(7)
C6 C10 C03G 127.1(9)
C6 C10 C9 106.5(8)
C6 C10 Ir03 68.8(5)
C9 C10 C03G 126.4(9)
C9 C10 Ir03 71.0(5)
C01V C31 H31 119.3
C01V C31 C028 120.0(10)
C01V C31 Ir03 70.9(6)
C028 C31 H31 119.3
C028 C31 Ir03 70.7(6)
Ir03 C31 H31 119.3
C6 C025 H02D 109.5
C6 C025 H02E 109.5
C6 C025 H02F 109.5
H02D C025 H02E 109.5
H02D C025 H02F 109.5
H02E C025 H02F 109.5
C01B C028 C31 118.1(9)
C01B C028 H028 120.7
C01B C028 Ir03 72.5(6)
C31 C028 H028 120.7
C31 C028 Ir03 71.2(6)
Ir03 C028 H028 120.7
C9 C032 H03D 109.5
C9 C032 H03E 109.5
C9 C032 H03F 109.5
H03D C032 H03E 109.5
H03D C032 H03F 109.5
H03E C032 H03F 109.5
C8 C035 H03G 109.5
C8 C035 H03H 109.5
C8 C035 H03I 109.5
H03G C035 H03H 109.5
H03G C035 H03I 109.5
H03H C035 H03I 109.5
C01B Ir03 C01S 65.2(3)
C01B Ir03 C02Q 35.0(3)
C01S Ir03 C02Q 34.7(3)
C01V Ir03 C01B 78.6(4)
C01V Ir03 C01S 37.5(4)
C01V Ir03 C02Q 63.7(3)
C01V Ir03 C31 37.0(4)
C01V Ir03 C028 68.0(4)
C6 Ir03 C01B 151.0(4)
C6 Ir03 C01S 106.9(4)
C6 Ir03 C01V 113.0(4)
C6 Ir03 C02Q 124.5(3)
C6 Ir03 C8 64.2(4)
C6 Ir03 C9 64.3(4)
C6 Ir03 C10 38.8(4)
C6 Ir03 C31 138.5(4)
C6 Ir03 C028 171.8(4)
C7 Ir03 C01B 116.4(4)
C7 Ir03 C01S 113.4(4)
C7 Ir03 C01V 141.3(4)
C7 Ir03 C02Q 107.1(4)
C7 Ir03 C6 38.5(4)
C7 Ir03 C8 38.6(4)
C7 Ir03 C9 64.8(4)
C7 Ir03 C10 65.0(4)
C7 Ir03 C31 177.0(4)
C7 Ir03 C028 144.9(4)
C8 Ir03 C01B 105.6(4)
C8 Ir03 C01S 145.9(4)
C8 Ir03 C01V 175.4(4)
C8 Ir03 C02Q 120.9(3)
C8 Ir03 C9 38.6(4)
C8 Ir03 C10 64.6(4)
C8 Ir03 C31 142.8(4)
C8 Ir03 C028 114.2(4)
C9 Ir03 C01B 125.9(4)
C9 Ir03 C01S 168.7(4)
C9 Ir03 C01V 137.3(4)
C9 Ir03 C02Q 156.0(3)
C9 Ir03 C31 114.7(4)
C9 Ir03 C028 109.1(4)
C10 Ir03 C01B 163.7(4)
C10 Ir03 C01S 130.3(4)
C10 Ir03 C01V 110.8(4)
C10 Ir03 C02Q 161.1(3)
C10 Ir03 C9 38.4(4)
C10 Ir03 C31 112.5(4)
C10 Ir03 C028 133.0(4)
C31 Ir03 C01B 66.5(4)
C31 Ir03 C01S 66.5(4)
C31 Ir03 C02Q 74.6(3)
C028 Ir03 C01B 36.7(4)
C028 Ir03 C01S 78.9(4)
C028 Ir03 C02Q 63.6(4)
C028 Ir03 C31 38.1(3)
F00G B02F F00H 108.3(9)
F00G B02F F006 111.0(10)
F00P B02F F00G 109.4(9)
F00P B02F F00H 109.1(10)
F00P B02F F006 109.9(10)
F006 B02F F00H 109.2(9)
C02E C00Q H00Q 119.1
C02E C00Q Ir05 84.9(6)
C013 C00Q H00Q 119.1
C013 C00Q C02E 121.8(9)
C013 C00Q Ir05 70.5(5)
Ir05 C00Q H00Q 119.1
C02E C00T H00T 118.9
C02E C00T Ir05 84.9(6)
C017 C00T H00T 118.9
C017 C00T C02E 122.1(9)
C017 C00T Ir05 69.8(5)
Ir05 C00T H00T 118.9
C013 C34 H34 120.4
C013 C34 Ir05 71.7(5)
C017 C34 H34 120.4
C017 C34 C013 118.7(9)
C017 C34 Ir05 71.5(5)
Ir05 C34 H34 120.4
C00Q C02E C00T 110.6(9)
C00Q C02E Ir05 60.6(5)
C00T C02E Ir05 60.6(5)
O00D C02E C00Q 123.3(9)
O00D C02E C00T 125.2(9)
O00D C02E Ir05 141.0(7)
H02G C02M H02H 109.5
H02G C02M H02I 109.5
H02H C02M H02I 109.5
C20 C02M H02G 109.5
C20 C02M H02H 109.5
C20 C02M H02I 109.5
H02J C02U H02K 109.5
H02J C02U H02L 109.5
H02K C02U H02L 109.5
C19 C02U H02J 109.5
C19 C02U H02K 109.5
C19 C02U H02L 109.5
H02M C02X H02N 109.5
H02M C02X H02O 109.5
H02N C02X H02O 109.5
C18 C02X H02M 109.5
C18 C02X H02N 109.5
C18 C02X H02O 109.5
C00Q C013 C34 120.1(9)
C00Q C013 H013 119.5
C00Q C013 Ir05 72.5(5)
C34 C013 H013 119.5
C34 C013 Ir05 70.8(5)
Ir05 C013 H013 119.5
C17 C16 C20 106.4(8)
C17 C16 C033 126.0(8)
C17 C16 Ir05 70.3(5)
C20 C16 Ir05 69.9(5)
C033 C16 C20 127.5(9)
C033 C16 Ir05 127.5(6)
C00T C017 H017 119.4
C00T C017 Ir05 72.9(5)
C34 C017 C00T 120.6(9)
C34 C017 H017 119.4
C34 C017 Ir05 71.8(5)
Ir05 C017 H017 119.4
C16 C17 C18 108.4(8)
C16 C17 C038 125.3(9)
C16 C17 Ir05 71.0(5)
C18 C17 C038 126.2(9)
C18 C17 Ir05 70.9(5)
C038 C17 Ir05 127.0(6)
C02X C18 Ir05 126.0(7)
C17 C18 C02X 126.2(9)
C17 C18 Ir05 69.9(5)
C19 C18 C02X 126.5(9)
C19 C18 C17 107.3(8)
C19 C18 Ir05 69.6(5)
C02U C19 Ir05 124.9(7)
C18 C19 C02U 124.5(9)
C18 C19 Ir05 71.2(5)
C20 C19 C02U 127.0(9)
C20 C19 C18 108.5(8)
C20 C19 Ir05 71.6(5)
C02M C20 Ir05 125.3(6)
C16 C20 C02M 122.0(9)
C16 C20 Ir05 70.4(5)
C19 C20 C02M 128.6(9)
C19 C20 C16 109.4(8)
C19 C20 Ir05 70.7(5)
C16 C033 H03J 109.5
C16 C033 H03K 109.5
C16 C033 H03L 109.5
H03J C033 H03K 109.5
H03J C033 H03L 109.5
H03K C033 H03L 109.5
C17 C038 H03M 109.5
C17 C038 H03N 109.5
C17 C038 H03O 109.5
H03M C038 H03N 109.5
H03M C038 H03O 109.5
H03N C038 H03O 109.5
C00Q Ir05 C02E 34.5(3)
C00T Ir05 C00Q 64.6(3)
C00T Ir05 C02E 34.5(3)
C34 Ir05 C00Q 67.0(3)
C34 Ir05 C00T 66.5(4)
C34 Ir05 C02E 75.0(3)
C34 Ir05 C013 37.5(4)
C013 Ir05 C00Q 37.0(4)
C013 Ir05 C00T 77.5(3)
C013 Ir05 C02E 62.8(3)
C16 Ir05 C00Q 105.4(3)
C16 Ir05 C00T 140.7(3)
C16 Ir05 C34 147.9(3)
C16 Ir05 C02E 117.4(3)
C16 Ir05 C013 118.6(3)
C16 Ir05 C017 175.1(3)
C16 Ir05 C18 65.2(3)
C017 Ir05 C00Q 77.9(4)
C017 Ir05 C00T 37.3(3)
C017 Ir05 C34 36.7(4)
C017 Ir05 C02E 63.3(3)
C017 Ir05 C013 66.2(3)
C17 Ir05 C00Q 122.2(3)
C17 Ir05 C00T 172.9(3)
C17 Ir05 C34 117.1(4)
C17 Ir05 C02E 150.7(3)
C17 Ir05 C013 109.2(3)
C17 Ir05 C16 38.7(3)
C17 Ir05 C017 142.4(3)
C17 Ir05 C18 39.2(3)
C17 Ir05 C20 65.0(3)
C18 Ir05 C00Q 159.4(3)
C18 Ir05 C00T 134.5(3)
C18 Ir05 C34 110.5(4)
C18 Ir05 C02E 166.0(3)
C18 Ir05 C013 129.4(4)
C18 Ir05 C017 112.9(3)
C19 Ir05 C00Q 155.9(3)
C19 Ir05 C00T 107.3(3)
C19 Ir05 C34 132.8(4)
C19 Ir05 C02E 127.7(3)
C19 Ir05 C013 167.1(4)
C19 Ir05 C16 65.5(3)
C19 Ir05 C017 110.1(4)
C19 Ir05 C17 65.7(3)
C19 Ir05 C18 39.2(3)
C19 Ir05 C20 37.7(3)
C20 Ir05 C00Q 121.1(4)
C20 Ir05 C00T 110.3(3)
C20 Ir05 C34 169.8(4)
C20 Ir05 C02E 108.2(3)
C20 Ir05 C013 152.6(4)
C20 Ir05 C16 39.6(3)
C20 Ir05 C017 135.5(4)
C20 Ir05 C18 64.3(3)
C01H C01D H01D 119.9
C01H C01D Ir04 72.2(5)
C32 C01D H01D 119.9
C32 C01D C01H 119.4(9)
C32 C01D Ir04 71.3(5)
Ir04 C01D H01D 119.9
C01D C01H H01H 118.5
C01D C01H C02K 123.0(9)
C01D C01H Ir04 70.3(5)
C02K C01H H01H 118.5
C02K C01H Ir04 84.3(6)
Ir04 C01H H01H 118.5
C32 C01P H01P 118.8
C32 C01P Ir04 72.3(5)
C022 C01P H01P 118.8
C022 C01P C32 121.7(9)
C022 C01P Ir04 73.4(5)
Ir04 C01P H01P 118.8
C01D C32 C01P 118.0(9)
C01D C32 H32 120.6
C01D C32 Ir04 71.8(6)
C01P C32 H32 120.6
C01P C32 Ir04 69.9(5)
Ir04 C32 H32 120.6
C01H C02K C022 110.8(9)
C01H C02K Ir04 61.0(5)
C022 C02K Ir04 60.6(5)
O00E C02K C01H 124.5(9)
O00E C02K C022 124.1(9)
O00E C02K Ir04 142.0(7)
H02P C02L H02Q 109.5
H02P C02L H02R 109.5
H02Q C02L H02R 109.5
C14 C02L H02P 109.5
C14 C02L H02Q 109.5
C14 C02L H02R 109.5
H02S C02O H02T 109.5
H02S C02O H02U 109.5
H02T C02O H02U 109.5
C15 C02O H02S 109.5
C15 C02O H02T 109.5
C15 C02O H02U 109.5
H02V C02R H02W 109.5
H02V C02R H02X 109.5
H02W C02R H02X 109.5
C11 C02R H02V 109.5
C11 C02R H02W 109.5
C11 C02R H02X 109.5
H03P C03C H03Q 109.5
H03P C03C H03R 109.5
H03Q C03C H03R 109.5
C13 C03C H03P 109.5
C13 C03C H03Q 109.5
C13 C03C H03R 109.5
H03S C03F H03T 109.5
H03S C03F H03U 109.5
H03T C03F H03U 109.5
C12 C03F H03S 109.5
C12 C03F H03T 109.5
C12 C03F H03U 109.5
C02R C11 Ir04 127.3(7)
C12 C11 C02R 127.6(9)
C12 C11 C15 106.3(8)
C12 C11 Ir04 69.7(5)
C15 C11 C02R 126.1(9)
C15 C11 Ir04 69.2(5)
C03F C12 Ir04 126.6(7)
C11 C12 C03F 123.3(9)
C11 C12 C13 108.7(8)
C11 C12 Ir04 72.4(5)
C13 C12 C03F 127.9(9)
C13 C12 Ir04 68.4(5)
C03C C13 Ir04 126.2(7)
C12 C13 C03C 122.8(9)
C12 C13 Ir04 71.5(5)
C14 C13 C03C 130.1(9)
C14 C13 C12 106.7(8)
C14 C13 Ir04 73.2(6)
C02L C14 Ir04 124.5(7)
C13 C14 C02L 122.9(9)
C13 C14 C15 108.4(9)
C13 C14 Ir04 68.9(5)
C15 C14 C02L 128.6(9)
C15 C14 Ir04 70.0(5)
C02O C15 Ir04 125.9(7)
C11 C15 C02O 124.7(9)
C11 C15 C14 109.6(8)
C11 C15 Ir04 72.7(5)
C14 C15 C02O 125.5(9)
C14 C15 Ir04 71.6(5)
C01P C022 C02K 121.4(9)
C01P C022 H022 119.3
C01P C022 Ir04 69.4(5)
C02K C022 H022 119.3
C02K C022 Ir04 84.7(6)
Ir04 C022 H022 119.3
C01D Ir04 C01H 37.5(3)
C01D Ir04 C02K 63.9(3)
C01D Ir04 C022 78.7(4)
C01H Ir04 C02K 34.6(3)
C01P Ir04 C01D 66.8(4)
C01P Ir04 C01H 77.7(3)
C01P Ir04 C32 37.8(4)
C01P Ir04 C02K 63.2(3)
C01P Ir04 C11 170.5(4)
C01P Ir04 C14 115.2(4)
C01P Ir04 C022 37.1(4)
C32 Ir04 C01D 36.9(3)
C32 Ir04 C01H 66.6(4)
C32 Ir04 C02K 75.5(3)
C32 Ir04 C11 151.6(4)
C32 Ir04 C022 67.5(4)
C11 Ir04 C01D 122.0(4)
C11 Ir04 C01H 107.1(3)
C11 Ir04 C02K 116.0(3)
C11 Ir04 C022 137.0(4)
C12 Ir04 C01D 157.3(4)
C12 Ir04 C01H 126.1(4)
C12 Ir04 C01P 132.7(4)
C12 Ir04 C32 165.7(4)
C12 Ir04 C02K 111.1(3)
C12 Ir04 C11 37.9(3)
C12 Ir04 C14 64.0(4)
C12 Ir04 C022 110.2(4)
C13 Ir04 C01D 157.8(4)
C13 Ir04 C01H 164.7(4)
C13 Ir04 C01P 107.6(4)
C13 Ir04 C32 126.3(4)
C13 Ir04 C02K 134.5(3)
C13 Ir04 C11 65.7(3)
C13 Ir04 C12 40.1(4)
C13 Ir04 C14 37.9(4)
C13 Ir04 C15 64.7(4)
C13 Ir04 C022 110.3(4)
C14 Ir04 C01D 123.1(4)
C14 Ir04 C01H 153.0(3)
C14 Ir04 C32 108.0(4)
C14 Ir04 C02K 172.3(3)
C14 Ir04 C11 64.2(4)
C14 Ir04 C022 139.6(3)
C15 Ir04 C01D 107.4(4)
C15 Ir04 C01H 118.8(3)
C15 Ir04 C01P 146.7(4)
C15 Ir04 C32 118.4(4)
C15 Ir04 C02K 146.2(3)
C15 Ir04 C11 38.1(4)
C15 Ir04 C12 63.5(4)
C15 Ir04 C14 38.4(3)
C15 Ir04 C022 173.6(4)
C022 Ir04 C01H 64.9(3)
C022 Ir04 C02K 34.7(3)
C02N C00W H00W 118.9
C02N C00W Ir02 84.3(6)
C36 C00W H00W 118.9
C36 C00W C02N 122.1(9)
C36 C00W Ir02 71.0(5)
Ir02 C00W H00W 118.9
C35 C00Y H00Y 118.6
C35 C00Y C02N 122.7(9)
C35 C00Y Ir02 70.2(5)
C02N C00Y H00Y 118.6
C02N C00Y Ir02 85.0(6)
Ir02 C00Y H00Y 118.6
C35 C30 H30 121.0
C35 C30 C36 117.4(9)
C35 C30 Ir02 70.6(5)
C36 C30 H30 121.0
C36 C30 Ir02 72.0(5)
Ir02 C30 H30 121.0
C2 C1 C03H 126.5(10)
C2 C1 Ir02 71.1(5)
C03H C1 Ir02 125.3(7)
C5 C1 C2 107.3(9)
C5 C1 C03H 126.2(10)
C5 C1 Ir02 71.0(6)
C00Y C35 C30 121.0(9)
C00Y C35 H35 119.1
C00Y C35 Ir02 73.0(5)
C30 C35 H35 119.1
C30 C35 Ir02 71.9(5)
Ir02 C35 H35 119.1
C1 C2 C03E 124.4(11)
C1 C2 Ir02 69.1(5)
C3 C2 C1 106.3(8)
C3 C2 C03E 129.2(11)
C3 C2 Ir02 71.3(6)
C03E C2 Ir02 127.3(7)
C00W C02N Ir02 60.9(5)
C00Y C02N C00W 110.2(9)
C00Y C02N Ir02 60.3(5)
O00O C02N C00W 124.7(9)
O00O C02N C00Y 124.1(10)
O00O C02N Ir02 139.9(7)
H02Y C02P H 109.5
H02Y C02P HA 109.5
H C02P HA 109.5
C4 C02P H02Y 109.5
C4 C02P H 109.5
C4 C02P HA 109.5
C2 C3 C03I 124.7(10)
C2 C3 C4 111.1(10)
C2 C3 Ir02 72.2(6)
C03I C3 Ir02 126.0(7)
C4 C3 C03I 124.2(11)
C4 C3 Ir02 70.5(5)
C2 C03E H03V 109.5
C2 C03E H03W 109.5
C2 C03E H03X 109.5
H03V C03E H03W 109.5
H03V C03E H03X 109.5
H03W C03E H03X 109.5
C1 C03H H03Y 109.5
C1 C03H HB 109.5
C1 C03H HC 109.5
H03Y C03H HB 109.5
H03Y C03H HC 109.5
HB C03H HC 109.5
C3 C03I H03Z 109.5
C3 C03I HD 109.5
C3 C03I HE 109.5
H03Z C03I HD 109.5
H03Z C03I HE 109.5
HD C03I HE 109.5
H03 C03M HF 109.5
H03 C03M HG 109.5
HF C03M HG 109.5
C5 C03M H03 109.5
C5 C03M HF 109.5
C5 C03M HG 109.5
C02P C4 Ir02 124.3(7)
C3 C4 C02P 125.7(11)
C3 C4 Ir02 70.2(5)
C5 C4 C02P 127.4(10)
C5 C4 C3 106.8(9)
C5 C4 Ir02 71.1(6)
C1 C5 C03M 124.4(11)
C1 C5 Ir02 69.9(5)
C03M C5 Ir02 125.2(7)
C4 C5 C1 108.4(9)
C4 C5 C03M 127.1(10)
C4 C5 Ir02 71.5(6)
C00W C36 C30 120.6(9)
C00W C36 H36 119.1
C00W C36 Ir02 72.3(6)
C30 C36 H36 119.1
C30 C36 Ir02 70.7(5)
Ir02 C36 H36 119.1
C00W Ir02 C02N 34.8(3)
C00Y Ir02 C00W 64.9(4)
C00Y Ir02 C02N 34.7(3)
C30 Ir02 C00W 67.0(4)
C30 Ir02 C00Y 66.9(4)
C30 Ir02 C02N 75.5(3)
C30 Ir02 C36 37.4(3)
C1 Ir02 C00W 163.1(4)
C1 Ir02 C00Y 110.9(4)
C1 Ir02 C30 127.8(4)
C1 Ir02 C35 108.9(4)
C1 Ir02 C2 39.9(4)
C1 Ir02 C02N 133.8(4)
C1 Ir02 C3 63.5(4)
C1 Ir02 C4 64.4(4)
C1 Ir02 C5 39.1(4)
C1 Ir02 C36 160.1(4)
C35 Ir02 C00W 77.9(3)
C35 Ir02 C00Y 36.8(3)
C35 Ir02 C30 37.5(4)
C35 Ir02 C02N 63.2(3)
C35 Ir02 C36 66.5(3)
C2 Ir02 C00W 124.3(4)
C2 Ir02 C00Y 109.0(4)
C2 Ir02 C30 166.2(4)
C2 Ir02 C35 132.1(4)
C2 Ir02 C02N 109.0(3)
C2 Ir02 C36 156.3(4)
C3 Ir02 C00W 107.1(4)
C3 Ir02 C00Y 135.4(4)
C3 Ir02 C30 154.0(4)
C3 Ir02 C35 168.4(4)
C3 Ir02 C2 36.5(4)
C3 Ir02 C02N 114.9(3)
C3 Ir02 C4 39.3(3)
C3 Ir02 C36 123.7(4)
C4 Ir02 C00W 118.2(4)
C4 Ir02 C00Y 173.6(4)
C4 Ir02 C30 119.3(4)
C4 Ir02 C35 147.5(4)
C4 Ir02 C2 64.6(4)
C4 Ir02 C02N 145.5(4)
C4 Ir02 C36 108.3(4)
C5 Ir02 C00W 151.8(4)
C5 Ir02 C00Y 141.2(4)
C5 Ir02 C30 108.8(4)
C5 Ir02 C35 116.6(4)
C5 Ir02 C2 65.6(3)
C5 Ir02 C02N 173.0(4)
C5 Ir02 C3 63.8(4)
C5 Ir02 C4 37.5(4)
C5 Ir02 C36 123.8(4)
C36 Ir02 C00W 36.7(4)
C36 Ir02 C00Y 77.5(4)
C36 Ir02 C02N 63.0(3)
C01W C01I H01I 119.0
C01W C01I C020 121.9(9)
C01W C01I Ir01 69.8(5)
C020 C01I H01I 119.0
C020 C01I Ir01 84.6(6)
Ir01 C01I H01I 119.0
C018 C01Q H01Q 120.0
C018 C01Q C33 119.3(9)
C018 C01Q Ir01 72.6(5)
C33 C01Q H01Q 120.0
C33 C01Q Ir01 70.7(5)
Ir01 C01Q H01Q 120.0
C01I C01W H01W 118.5
C01I C01W C33 122.2(10)
C01I C01W Ir01 73.6(6)
C33 C01W H01W 118.5
C33 C01W Ir01 71.7(5)
Ir01 C01W H01W 118.5
H02Z C02G HH 109.5
H02Z C02G HI 109.5
HH C02G HI 109.5
C24 C02G H02Z 109.5
C24 C02G HH 109.5
C24 C02G HI 109.5
H02 C02Y HJ 109.5
H02 C02Y HK 109.5
HJ C02Y HK 109.5
C23 C02Y H02 109.5
C23 C02Y HJ 109.5
C23 C02Y HK 109.5
C01Q C018 H018 118.8
C01Q C018 C020 122.4(9)
C01Q C018 Ir01 70.3(5)
C020 C018 H018 118.8
C020 C018 Ir01 84.3(6)
Ir01 C018 H018 118.8
C01Q C33 H33 120.8
C01Q C33 Ir01 71.3(5)
C01W C33 C01Q 117.8(9)
C01W C33 H33 120.8
C01W C33 Ir01 71.2(6)
Ir01 C33 H33 120.8
C01I C020 C018 110.7(8)
C01I C020 Ir01 60.9(5)
C018 C020 Ir01 60.7(5)
O00J C020 C01I 125.3(9)
O00J C020 C018 123.0(9)
O00J C020 Ir01 140.1(7)
C22 C21 C25 106.1(8)
C22 C21 C031 127.1(9)
C22 C21 Ir01 70.1(5)
C25 C21 C031 126.8(9)
C25 C21 Ir01 69.5(5)
C031 C21 Ir01 126.6(7)
C21 C22 C034 124.9(9)
C21 C22 Ir01 71.2(5)
C23 C22 C21 109.2(8)
C23 C22 C034 125.9(9)
C23 C22 Ir01 70.4(5)
C034 C22 Ir01 124.8(6)
C02Y C23 Ir01 126.2(7)
C22 C23 C02Y 125.2(9)
C22 C23 C24 107.9(8)
C22 C23 Ir01 71.4(5)
C24 C23 C02Y 126.8(9)
C24 C23 Ir01 70.1(5)
C02G C24 Ir01 127.3(7)
C23 C24 C02G 126.2(9)
C23 C24 C25 109.4(8)
C23 C24 Ir01 71.4(5)
C25 C24 C02G 124.2(8)
C25 C24 Ir01 71.5(5)
C21 C25 C036 125.1(8)
C21 C25 Ir01 71.1(5)
C24 C25 C21 107.4(8)
C24 C25 C036 127.5(9)
C24 C25 Ir01 69.8(5)
C036 C25 Ir01 125.5(7)
C21 C031 H0AA 109.5
C21 C031 HL 109.5
C21 C031 HM 109.5
H0AA C031 HL 109.5
H0AA C031 HM 109.5
HL C031 HM 109.5
C22 C034 H1AA 109.5
C22 C034 HN 109.5
C22 C034 HO 109.5
H1AA C034 HN 109.5
H1AA C034 HO 109.5
HN C034 HO 109.5
C25 C036 H2AA 109.5
C25 C036 HP 109.5
C25 C036 HQ 109.5
H2AA C036 HP 109.5
H2AA C036 HQ 109.5
HP C036 HQ 109.5
C01I Ir01 C020 34.4(3)
C01Q Ir01 C01I 78.3(4)
C01Q Ir01 C018 37.1(3)
C01Q Ir01 C020 63.7(3)
C01W Ir01 C01I 36.6(4)
C01W Ir01 C01Q 66.8(4)
C01W Ir01 C018 77.6(4)
C01W Ir01 C33 37.1(4)
C01W Ir01 C020 62.6(4)
C018 Ir01 C01I 65.0(4)
C018 Ir01 C020 35.0(3)
C33 Ir01 C01I 66.7(4)
C33 Ir01 C01Q 38.0(4)
C33 Ir01 C018 67.2(3)
C33 Ir01 C020 75.4(3)
C21 Ir01 C01I 129.5(4)
C21 Ir01 C01Q 131.9(3)
C21 Ir01 C01W 110.1(4)
C21 Ir01 C018 164.1(3)
C21 Ir01 C33 110.1(3)
C21 Ir01 C020 160.9(3)
C22 Ir01 C01I 168.1(4)
C22 Ir01 C01Q 109.0(3)
C22 Ir01 C01W 136.7(4)
C22 Ir01 C018 126.5(3)
C22 Ir01 C33 112.9(4)
C22 Ir01 C020 157.3(3)
C22 Ir01 C21 38.7(3)
C23 Ir01 C01I 147.9(4)
C23 Ir01 C01Q 114.7(3)
C23 Ir01 C01W 174.7(4)
C23 Ir01 C018 106.7(3)
C23 Ir01 C33 141.4(4)
C23 Ir01 C020 122.7(3)
C23 Ir01 C21 65.0(3)
C23 Ir01 C22 38.2(4)
C23 Ir01 C25 64.9(3)
C24 Ir01 C01I 115.2(4)
C24 Ir01 C01Q 145.9(3)
C24 Ir01 C01W 142.3(4)
C24 Ir01 C018 117.6(4)
C24 Ir01 C33 175.1(4)
C24 Ir01 C020 108.8(3)
C24 Ir01 C21 65.1(4)
C24 Ir01 C22 64.2(3)
C24 Ir01 C23 38.5(3)
C24 Ir01 C25 38.6(3)
C25 Ir01 C01I 106.7(4)
C25 Ir01 C01Q 171.3(3)
C25 Ir01 C01W 112.8(4)
C25 Ir01 C018 151.5(3)
C25 Ir01 C33 136.9(3)
C25 Ir01 C020 124.4(3)
C25 Ir01 C21 39.4(3)
C25 Ir01 C22 64.9(3)
F00B B039 F00F 109.2(8)
F00B B039 F00I 109.3(8)
F00C B039 F00B 110.8(9)
F00C B039 F00F 109.2(9)
F00C B039 F00I 110.2(9)
F00I B039 F00F 108.0(9)
H3AA C02Z HR 109.5
H3AA C02Z HS 109.5
HR C02Z HS 109.5
C030 C02Z H3AA 109.5
C030 C02Z HR 109.5
C030 C02Z HS 109.5
N03L C030 C02Z 179.0(18)
H4AA C02W HT 109.5
H4AA C02W HU 109.5
HT C02W HU 109.5
C037 C02W H4AA 109.5
C037 C02W HT 109.5
C037 C02W HU 109.5
N02B C037 C02W 178.6(12)
H5AA C02S HV 109.5
H5AA C02S HW 109.5
HV C02S HW 109.5
C021 C02S H5AA 109.5
C021 C02S HV 109.5
C021 C02S HW 109.5
N03A C021 C02S 179.2(14)
N02H C02J C023 178.3(12)
C02J C023 H6AA 109.5
C02J C023 HX 109.5
C02J C023 HY 109.5
H6AA C023 HX 109.5
H6AA C023 HY 109.5
HX C023 HY 109.5
N02C C02D C02V 178.0(14)
C02D C02V H7AA 109.5
C02D C02V HZ 109.5
C02D C02V H8AA 109.5
H7AA C02V HZ 109.5
H7AA C02V H8AA 109.5
HZ C02V H8AA 109.5
B2 F008 B1 16(3)
F00M B03J F01A 117.7(12)
F00M B03J F01L 105.6(11)
F00M B03J F009 111.8(10)
F01A B03J F01L 102.9(11)
F01A B03J F009 110.6(11)
F009 B03J F01L 107.2(10)
F00N B03K F00A 110.9(9)
F00N B03K F00S 108.0(9)
F00N B03K F007 110.7(9)
F00S B03K F00A 107.7(9)
F00S B03K F007 109.7(9)
F007 B03K F00A 109.8(8)
F45 B1 F008 109(4)
F45A B1 F008 113(4)
F45A B1 F45 106(4)
F45A B1 F44 116(4)
F44 B1 F008 110(4)
F44 B1 F45 103(3)
F008 B2 F46A 108(4)
F008 B2 F46 110(5)
F008 B2 F44 114(5)
F46A B2 F46 107(5)
F44 B2 F46A 102(4)
F44 B2 F46 114(4)
B1 F44 B2 17(3)

loop_
_geom_bond_atom_site_label_1
_geom_bond_atom_site_label_2
_geom_bond_distance
C01B H01B 1.0000
C01B C02Q 1.456(14)
C01B C028 1.401(15)
C01B Ir03 2.236(9)
C01S H01S 1.0000
C01S C01V 1.429(14)
C01S C02Q 1.445(13)
C01S Ir03 2.241(10)
C01V H01V 1.0000
C01V C31 1.406(14)
C01V Ir03 2.205(10)
C02Q O00K 1.256(12)
C02Q Ir03 2.525(10)
C02T H02A 0.9800
C02T H02B 0.9800
C02T H02C 0.9800
C02T C7 1.530(14)
C03G H03A 0.9800
C03G H03B 0.9800
C03G H03C 0.9800
C03G C10 1.478(14)
C6 C7 1.404(14)
C6 C10 1.444(14)
C6 C025 1.538(14)
C6 Ir03 2.150(10)
C7 C8 1.417(14)
C7 Ir03 2.110(10)
C8 C9 1.447(14)
C8 C035 1.499(13)
C8 Ir03 2.177(10)
C9 C10 1.449(14)
C9 C032 1.477(14)
C9 Ir03 2.204(9)
C10 Ir03 2.199(10)
C31 H31 1.0000
C31 C028 1.448(13)
C31 Ir03 2.220(10)
C025 H02D 0.9800
C025 H02E 0.9800
C025 H02F 0.9800
C028 H028 1.0000
C028 Ir03 2.214(11)
C032 H03D 0.9800
C032 H03E 0.9800
C032 H03F 0.9800
C035 H03G 0.9800
C035 H03H 0.9800
C035 H03I 0.9800
B02F F00G 1.383(14)
B02F F00H 1.405(14)
B02F F00P 1.374(14)
B02F F006 1.390(13)
C00Q H00Q 1.0000
C00Q C02E 1.455(14)
C00Q C013 1.412(14)
C00Q Ir05 2.240(9)
C00T H00T 1.0000
C00T C02E 1.456(14)
C00T C017 1.418(13)
C00T Ir05 2.239(9)
C34 H34 1.0000
C34 C013 1.417(14)
C34 C017 1.384(14)
C34 Ir05 2.201(9)
C02E O00D 1.237(12)
C02E Ir05 2.560(10)
C02M H02G 0.9800
C02M H02H 0.9800
C02M H02I 0.9800
C02M C20 1.502(13)
C02U H02J 0.9800
C02U H02K 0.9800
C02U H02L 0.9800
C02U C19 1.478(13)
C02X H02M 0.9800
C02X H02N 0.9800
C02X H02O 0.9800
C02X C18 1.495(14)
C013 H013 1.0000
C013 Ir05 2.213(9)
C16 C17 1.447(13)
C16 C20 1.482(13)
C16 C033 1.472(13)
C16 Ir05 2.189(9)
C017 H017 1.0000
C017 Ir05 2.198(9)
C17 C18 1.465(13)
C17 C038 1.493(13)
C17 Ir05 2.179(9)
C18 C19 1.463(13)
C18 Ir05 2.192(9)
C19 C20 1.406(13)
C19 Ir05 2.170(9)
C20 Ir05 2.182(9)
C033 H03J 0.9800
C033 H03K 0.9800
C033 H03L 0.9800
C038 H03M 0.9800
C038 H03N 0.9800
C038 H03O 0.9800
C01D H01D 1.0000
C01D C01H 1.434(13)
C01D C32 1.402(14)
C01D Ir04 2.219(9)
C01H H01H 1.0000
C01H C02K 1.458(14)
C01H Ir04 2.244(9)
C01P H01P 1.0000
C01P C32 1.424(14)
C01P C022 1.407(14)
C01P Ir04 2.182(9)
C32 H32 1.0000
C32 Ir04 2.214(9)
C02K C022 1.461(13)
C02K O00E 1.242(12)
C02K Ir04 2.553(10)
C02L H02P 0.9800
C02L H02Q 0.9800
C02L H02R 0.9800
C02L C14 1.490(13)
C02O H02S 0.9800
C02O H02T 0.9800
C02O H02U 0.9800
C02O C15 1.512(13)
C02R H02V 0.9800
C02R H02W 0.9800
C02R H02X 0.9800
C02R C11 1.471(13)
C03C H03P 0.9800
C03C H03Q 0.9800
C03C H03R 0.9800
C03C C13 1.503(13)
C03F H03S 0.9800
C03F H03T 0.9800
C03F H03U 0.9800
C03F C12 1.506(14)
C11 C12 1.427(13)
C11 C15 1.433(14)
C11 Ir04 2.217(9)
C12 C13 1.480(14)
C12 Ir04 2.180(9)
C13 C14 1.408(14)
C13 Ir04 2.137(9)
C14 C15 1.435(13)
C14 Ir04 2.193(9)
C15 Ir04 2.171(9)
C022 H022 1.0000
C022 Ir04 2.233(9)
C00W H00W 1.0000
C00W C02N 1.470(14)
C00W C36 1.412(14)
C00W Ir02 2.250(9)
C00Y H00Y 1.0000
C00Y C35 1.400(14)
C00Y C02N 1.465(14)
C00Y Ir02 2.235(9)
C30 H30 1.0000
C30 C35 1.418(14)
C30 C36 1.425(13)
C30 Ir02 2.216(9)
C1 C2 1.484(14)
C1 C03H 1.525(15)
C1 C5 1.453(14)
C1 Ir02 2.163(10)
C35 H35 1.0000
C35 Ir02 2.198(9)
C2 C3 1.368(15)
C2 C03E 1.488(15)
C2 Ir02 2.191(9)
C02N O00O 1.221(12)
C02N Ir02 2.562(10)
C02P H02Y 0.9800
C02P H 0.9800
C02P HA 0.9800
C02P C4 1.488(15)
C3 C03I 1.504(16)
C3 C4 1.466(13)
C3 Ir02 2.179(10)
C03E H03V 0.9800
C03E H03W 0.9800
C03E H03X 0.9800
C03H H03Y 0.9800
C03H HB 0.9800
C03H HC 0.9800
C03I H03Z 0.9800
C03I HD 0.9800
C03I HE 0.9800
C03M H03 0.9800
C03M HF 0.9800
C03M HG 0.9800
C03M C5 1.501(14)
C4 C5 1.400(15)
C4 Ir02 2.183(10)
C5 Ir02 2.178(9)
C36 H36 1.0000
C36 Ir02 2.233(9)
C01I H01I 1.0000
C01I C01W 1.397(15)
C01I C020 1.454(15)
C01I Ir01 2.248(9)
C01Q H01Q 1.0000
C01Q C018 1.416(13)
C01Q C33 1.437(14)
C01Q Ir01 2.212(9)
C01W H01W 1.0000
C01W C33 1.400(14)
C01W Ir01 2.199(10)
C02G H02Z 0.9800
C02G HH 0.9800
C02G HI 0.9800
C02G C24 1.532(14)
C02Y H02 0.9800
C02Y HJ 0.9800
C02Y HK 0.9800
C02Y C23 1.503(13)
C018 H018 1.0000
C018 C020 1.476(13)
C018 Ir01 2.243(9)
C33 H33 1.0000
C33 Ir01 2.204(9)
C020 O00J 1.233(11)
C020 Ir01 2.560(9)
C21 C22 1.449(13)
C21 C25 1.472(13)
C21 C031 1.474(13)
C21 Ir01 2.193(9)
C22 C23 1.422(13)
C22 C034 1.485(13)
C22 Ir01 2.179(9)
C23 C24 1.423(13)
C23 Ir01 2.165(9)
C24 C25 1.429(12)
C24 Ir01 2.148(9)
C25 C036 1.495(13)
C25 Ir01 2.170(9)
C031 H0AA 0.9800
C031 HL 0.9800
C031 HM 0.9800
C034 H1AA 0.9800
C034 HN 0.9800
C034 HO 0.9800
C036 H2AA 0.9800
C036 HP 0.9800
C036 HQ 0.9800
B039 F00B 1.385(13)
B039 F00C 1.360(13)
B039 F00F 1.409(13)
B039 F00I 1.399(12)
C02Z H3AA 0.9800
C02Z HR 0.9800
C02Z HS 0.9800
C02Z C030 1.440(19)
C030 N03L 1.144(18)
C02W H4AA 0.9800
C02W HT 0.9800
C02W HU 0.9800
C02W C037 1.454(17)
C037 N02B 1.139(15)
C02S H5AA 0.9800
C02S HV 0.9800
C02S HW 0.9800
C02S C021 1.451(16)
C021 N03A 1.119(15)
C02J C023 1.447(16)
C02J N02H 1.139(14)
C023 H6AA 0.9800
C023 HX 0.9800
C023 HY 0.9800
C02D C02V 1.468(18)
C02D N02C 1.116(15)
C02V H7AA 0.9800
C02V HZ 0.9800
C02V H8AA 0.9800
F008 B1 1.40(6)
F008 B2 1.32(7)
B03J F00M 1.322(15)
B03J F01A 1.325(15)
B03J F01L 1.420(17)
B03J F009 1.402(14)
B03K F00A 1.405(13)
B03K F00N 1.363(13)
B03K F00S 1.369(13)
B03K F007 1.384(12)
B1 F45 1.37(3)
B1 F45A 1.36(6)
B1 F44 1.36(6)
B2 F46A 1.39(5)
B2 F46 1.42(6)
B2 F44 1.36(7)

loop_
_geom_torsion_atom_site_label_1
_geom_torsion_atom_site_label_2
_geom_torsion_atom_site_label_3
_geom_torsion_atom_site_label_4
_geom_torsion
C01B C02Q Ir03 C01S 141.6(9)
C01B C02Q Ir03 C01V 108.9(7)
C01B C02Q Ir03 C6 -150.3(6)
C01B C02Q Ir03 C7 -111.8(6)
C01B C02Q Ir03 C8 -72.1(7)
C01B C02Q Ir03 C9 -45.8(11)
C01B C02Q Ir03 C10 -174.0(10)
C01B C02Q Ir03 C31 70.8(6)
C01B C02Q Ir03 C028 31.6(6)
C01B C028 Ir03 C01S -63.1(6)
C01B C028 Ir03 C01V -100.7(6)
C01B C028 Ir03 C02Q -30.2(5)
C01B C028 Ir03 C6 161(2)
C01B C028 Ir03 C7 52.0(9)
C01B C028 Ir03 C8 83.7(6)
C01B C028 Ir03 C9 125.0(6)
C01B C028 Ir03 C10 160.8(6)
C01B C028 Ir03 C31 -129.0(9)
C01S C01V C31 C028 -4.4(14)
C01S C01V C31 Ir03 -57.2(8)
C01S C01V Ir03 C01B 63.9(6)
C01S C01V Ir03 C02Q 30.4(5)
C01S C01V Ir03 C6 -88.1(6)
C01S C01V Ir03 C7 -54.3(8)
C01S C01V Ir03 C8 -140(4)
C01S C01V Ir03 C9 -164.5(6)
C01S C01V Ir03 C10 -129.9(6)
C01S C01V Ir03 C31 129.9(9)
C01S C01V Ir03 C028 100.7(6)
C01S C02Q Ir03 C01B -141.6(9)
C01S C02Q Ir03 C01V -32.7(6)
C01S C02Q Ir03 C6 68.1(7)
C01S C02Q Ir03 C7 106.6(6)
C01S C02Q Ir03 C8 146.3(6)
C01S C02Q Ir03 C9 172.6(8)
C01S C02Q Ir03 C10 44.4(13)
C01S C02Q Ir03 C31 -70.8(6)
C01S C02Q Ir03 C028 -110.0(7)
C01V C01S C02Q C01B 25.2(13)
C01V C01S C02Q O00K -166.5(9)
C01V C01S C02Q Ir03 61.5(8)
C01V C01S Ir03 C01B -104.1(6)
C01V C01S Ir03 C02Q -127.2(9)
C01V C01S Ir03 C6 105.9(6)
C01V C01S Ir03 C7 146.4(6)
C01V C01S Ir03 C8 174.6(6)
C01V C01S Ir03 C9 68(2)
C01V C01S Ir03 C10 70.1(7)
C01V C01S Ir03 C31 -30.3(6)
C01V C01S Ir03 C028 -68.2(6)
C01V C31 C028 C01B 4.2(15)
C01V C31 C028 Ir03 -52.9(8)
C01V C31 Ir03 C01B 102.6(6)
C01V C31 Ir03 C01S 30.6(6)
C01V C31 Ir03 C02Q 66.5(6)
C01V C31 Ir03 C6 -58.7(8)
C01V C31 Ir03 C7 -58(7)
C01V C31 Ir03 C8 -172.3(6)
C01V C31 Ir03 C9 -137.1(6)
C01V C31 Ir03 C10 -95.1(6)
C01V C31 Ir03 C028 133.0(9)
C02Q C01B C028 C31 11.8(15)
C02Q C01B C028 Ir03 68.3(8)
C02Q C01B Ir03 C01S -22.9(6)
C02Q C01B Ir03 C01V -59.9(6)
C02Q C01B Ir03 C6 57.3(10)
C02Q C01B Ir03 C7 82.1(6)
C02Q C01B Ir03 C8 122.0(6)
C02Q C01B Ir03 C9 158.9(5)
C02Q C01B Ir03 C10 173.1(11)
C02Q C01B Ir03 C31 -96.7(6)
C02Q C01B Ir03 C028 -128.3(9)
C02Q C01S C01V C31 -11.5(15)
C02Q C01S C01V Ir03 -68.4(9)
C02Q C01S Ir03 C01B 23.1(6)
C02Q C01S Ir03 C01V 127.2(9)
C02Q C01S Ir03 C6 -126.9(6)
C02Q C01S Ir03 C7 -86.4(7)
C02Q C01S Ir03 C8 -58.2(9)
C02Q C01S Ir03 C9 -164.4(17)
C02Q C01S Ir03 C10 -162.7(6)
C02Q C01S Ir03 C31 96.9(6)
C02Q C01S Ir03 C028 59.0(6)
C02T C7 C8 C9 -174.4(9)
C02T C7 C8 C035 5.7(16)
C02T C7 C8 Ir03 124.4(10)
C02T C7 Ir03 C01B -41.4(10)
C02T C7 Ir03 C01S 31.5(10)
C02T C7 Ir03 C01V 64.0(11)
C02T C7 Ir03 C02Q -4.9(10)
C02T C7 Ir03 C6 119.5(11)
C02T C7 Ir03 C8 -123.4(12)
C02T C7 Ir03 C9 -160.7(10)
C02T C7 Ir03 C10 156.7(10)
C02T C7 Ir03 C31 119(7)
C02T C7 Ir03 C028 -73.1(11)
C03G C10 Ir03 C01B 103.1(15)
C03G C10 Ir03 C01S -57.8(10)
C03G C10 Ir03 C01V -20.0(10)
C03G C10 Ir03 C02Q -89.2(13)
C03G C10 Ir03 C6 -121.2(11)
C03G C10 Ir03 C7 -158.1(10)
C03G C10 Ir03 C8 159.1(10)
C03G C10 Ir03 C9 121.7(11)
C03G C10 Ir03 C31 19.9(10)
C03G C10 Ir03 C028 58.9(11)
C6 C7 C8 C9 -2.7(11)
C6 C7 C8 C035 177.4(9)
C6 C7 C8 Ir03 -63.9(7)
C6 C7 Ir03 C01B -160.9(5)
C6 C7 Ir03 C01S -88.0(6)
C6 C7 Ir03 C01V -55.5(8)
C6 C7 Ir03 C02Q -124.5(6)
C6 C7 Ir03 C8 117.1(8)
C6 C7 Ir03 C9 79.8(6)
C6 C7 Ir03 C10 37.2(6)
C6 C7 Ir03 C31 -1(7)
C6 C7 Ir03 C028 167.4(6)
C6 C10 Ir03 C01B -135.7(12)
C6 C10 Ir03 C01S 63.4(7)
C6 C10 Ir03 C01V 101.1(6)
C6 C10 Ir03 C02Q 31.9(13)
C6 C10 Ir03 C7 -36.9(6)
C6 C10 Ir03 C8 -79.7(6)
C6 C10 Ir03 C9 -117.1(8)
C6 C10 Ir03 C31 141.1(6)
C6 C10 Ir03 C028 -180.0(6)
C7 C6 C10 C03G -179.6(9)
C7 C6 C10 C9 -1.5(11)
C7 C6 C10 Ir03 59.8(7)
C7 C6 Ir03 C01B 37.2(10)
C7 C6 Ir03 C01S 106.5(6)
C7 C6 Ir03 C01V 146.0(6)
C7 C6 Ir03 C02Q 73.0(6)
C7 C6 Ir03 C8 -38.1(6)
C7 C6 Ir03 C9 -81.1(6)
C7 C6 Ir03 C10 -119.0(8)
C7 C6 Ir03 C31 180.0(6)
C7 C6 Ir03 C028 -119(3)
C7 C8 C9 C10 1.7(10)
C7 C8 C9 C032 -178.9(9)
C7 C8 C9 Ir03 -58.9(6)
C7 C8 Ir03 C01B -112.8(6)
C7 C8 Ir03 C01S -44.1(9)
C7 C8 Ir03 C01V 91(5)
C7 C8 Ir03 C02Q -78.4(6)
C7 C8 Ir03 C6 38.0(6)
C7 C8 Ir03 C9 118.4(8)
C7 C8 Ir03 C10 81.1(6)
C7 C8 Ir03 C31 175.5(6)
C7 C8 Ir03 C028 -150.9(6)
C8 C7 Ir03 C01B 82.0(6)
C8 C7 Ir03 C01S 154.9(5)
C8 C7 Ir03 C01V -172.6(6)
C8 C7 Ir03 C02Q 118.5(6)
C8 C7 Ir03 C6 -117.1(8)
C8 C7 Ir03 C9 -37.3(6)
C8 C7 Ir03 C10 -79.9(6)
C8 C7 Ir03 C31 -118(7)
C8 C7 Ir03 C028 50.3(9)
C8 C9 C10 C03G 177.9(10)
C8 C9 C10 C6 -0.2(10)
C8 C9 C10 Ir03 -60.1(6)
C8 C9 Ir03 C01B -68.0(7)
C8 C9 Ir03 C01S 120.4(19)
C8 C9 Ir03 C01V 176.9(6)
C8 C9 Ir03 C02Q -37.5(11)
C8 C9 Ir03 C6 80.1(6)
C8 C9 Ir03 C7 37.3(6)
C8 C9 Ir03 C10 118.3(8)
C8 C9 Ir03 C31 -146.0(5)
C8 C9 Ir03 C028 -105.2(6)
C9 C8 Ir03 C01B 128.7(6)
C9 C8 Ir03 C01S -162.5(6)
C9 C8 Ir03 C01V -27(5)
C9 C8 Ir03 C02Q 163.2(5)
C9 C8 Ir03 C6 -80.4(6)
C9 C8 Ir03 C7 -118.4(8)
C9 C8 Ir03 C10 -37.3(5)
C9 C8 Ir03 C31 57.1(8)
C9 C8 Ir03 C028 90.7(6)
C9 C10 Ir03 C01B -18.6(15)
C9 C10 Ir03 C01S -179.5(5)
C9 C10 Ir03 C01V -141.7(6)
C9 C10 Ir03 C02Q 149.0(9)
C9 C10 Ir03 C6 117.1(8)
C9 C10 Ir03 C7 80.2(6)
C9 C10 Ir03 C8 37.4(5)
C9 C10 Ir03 C31 -101.8(6)
C9 C10 Ir03 C028 -62.9(7)
C10 C6 C7 C02T 174.6(9)
C10 C6 C7 C8 2.6(11)
C10 C6 C7 Ir03 -61.9(7)
C10 C6 Ir03 C01B 156.2(7)
C10 C6 Ir03 C01S -134.6(6)
C10 C6 Ir03 C01V -95.1(6)
C10 C6 Ir03 C02Q -168.0(5)
C10 C6 Ir03 C7 119.0(8)
C10 C6 Ir03 C8 80.9(6)
C10 C6 Ir03 C9 37.9(6)
C10 C6 Ir03 C31 -61.1(8)
C10 C6 Ir03 C028 0(3)
C10 C9 Ir03 C01B 173.7(5)
C10 C9 Ir03 C01S 2(2)
C10 C9 Ir03 C01V 58.5(8)
C10 C9 Ir03 C02Q -155.9(8)
C10 C9 Ir03 C6 -38.2(6)
C10 C9 Ir03 C7 -81.0(6)
C10 C9 Ir03 C8 -118.3(8)
C10 C9 Ir03 C31 95.7(6)
C10 C9 Ir03 C028 136.5(6)
C31 C01V Ir03 C01B -65.9(6)
C31 C01V Ir03 C01S -129.9(9)
C31 C01V Ir03 C02Q -99.5(6)
C31 C01V Ir03 C6 142.0(6)
C31 C01V Ir03 C7 175.9(6)
C31 C01V Ir03 C8 91(5)
C31 C01V Ir03 C9 65.7(8)
C31 C01V Ir03 C10 100.2(6)
C31 C01V Ir03 C028 -29.1(6)
C31 C028 Ir03 C01B 129.0(9)
C31 C028 Ir03 C01S 65.9(6)
C31 C028 Ir03 C01V 28.4(6)
C31 C028 Ir03 C02Q 98.9(6)
C31 C028 Ir03 C6 -70(3)
C31 C028 Ir03 C7 -179.0(6)
C31 C028 Ir03 C8 -147.2(6)
C31 C028 Ir03 C9 -105.9(6)
C31 C028 Ir03 C10 -70.1(7)
C025 C6 C7 C02T -5.7(16)
C025 C6 C7 C8 -177.6(9)
C025 C6 C7 Ir03 117.9(10)
C025 C6 C10 C03G 0.7(16)
C025 C6 C10 C9 178.7(9)
C025 C6 C10 Ir03 -119.9(9)
C025 C6 Ir03 C01B -84.2(11)
C025 C6 Ir03 C01S -14.9(9)
C025 C6 Ir03 C01V 24.6(10)
C025 C6 Ir03 C02Q -48.4(10)
C025 C6 Ir03 C7 -121.4(11)
C025 C6 Ir03 C8 -159.5(10)
C025 C6 Ir03 C9 157.5(10)
C025 C6 Ir03 C10 119.6(11)
C025 C6 Ir03 C31 58.5(11)
C025 C6 Ir03 C028 120(3)
C028 C01B C02Q C01S -25.7(13)
C028 C01B C02Q O00K 166.2(9)
C028 C01B C02Q Ir03 -62.0(8)
C028 C01B Ir03 C01S 105.4(7)
C028 C01B Ir03 C01V 68.4(6)
C028 C01B Ir03 C02Q 128.3(9)
C028 C01B Ir03 C6 -174.4(7)
C028 C01B Ir03 C7 -149.6(6)
C028 C01B Ir03 C8 -109.7(6)
C028 C01B Ir03 C9 -72.8(7)
C028 C01B Ir03 C10 -58.7(15)
C028 C01B Ir03 C31 31.5(6)
C028 C31 Ir03 C01B -30.4(6)
C028 C31 Ir03 C01S -102.4(7)
C028 C31 Ir03 C01V -133.0(9)
C028 C31 Ir03 C02Q -66.6(6)
C028 C31 Ir03 C6 168.3(6)
C028 C31 Ir03 C7 169(7)
C028 C31 Ir03 C8 54.7(9)
C028 C31 Ir03 C9 89.9(7)
C028 C31 Ir03 C10 131.9(6)
C032 C9 C10 C03G -1.5(16)
C032 C9 C10 C6 -179.6(9)
C032 C9 C10 Ir03 120.5(10)
C032 C9 Ir03 C01B 51.5(10)
C032 C9 Ir03 C01S -120.1(18)
C032 C9 Ir03 C01V -63.6(11)
C032 C9 Ir03 C02Q 82.0(12)
C032 C9 Ir03 C6 -160.3(10)
C032 C9 Ir03 C7 156.9(10)
C032 C9 Ir03 C8 119.5(11)
C032 C9 Ir03 C10 -122.1(11)
C032 C9 Ir03 C31 -26.5(10)
C032 C9 Ir03 C028 14.3(10)
C035 C8 C9 C10 -178.3(9)
C035 C8 C9 C032 1.1(15)
C035 C8 C9 Ir03 121.0(9)
C035 C8 Ir03 C01B 8.0(9)
C035 C8 Ir03 C01S 76.8(11)
C035 C8 Ir03 C01V -148(4)
C035 C8 Ir03 C02Q 42.5(9)
C035 C8 Ir03 C6 158.9(9)
C035 C8 Ir03 C7 120.9(11)
C035 C8 Ir03 C9 -120.7(11)
C035 C8 Ir03 C10 -158.0(9)
C035 C8 Ir03 C31 -63.6(11)
C035 C8 Ir03 C028 -30.0(9)
O00K C02Q Ir03 C01B 109.9(12)
O00K C02Q Ir03 C01S -108.5(13)
O00K C02Q Ir03 C01V -141.3(12)
O00K C02Q Ir03 C6 -40.4(12)
O00K C02Q Ir03 C7 -1.9(11)
O00K C02Q Ir03 C8 37.8(12)
O00K C02Q Ir03 C9 64.1(15)
O00K C02Q Ir03 C10 -64.1(16)
O00K C02Q Ir03 C31 -179.3(11)
O00K C02Q Ir03 C028 141.5(11)
Ir03 C01B C02Q C01S 36.4(8)
Ir03 C01B C02Q O00K -131.7(9)
Ir03 C01B C028 C31 -56.5(8)
Ir03 C01S C01V C31 56.9(8)
Ir03 C01S C02Q C01B -36.3(8)
Ir03 C01S C02Q O00K 132.0(9)
Ir03 C01V C31 C028 52.8(8)
Ir03 C6 C7 C02T -123.5(10)
Ir03 C6 C7 C8 64.5(7)
Ir03 C6 C10 C03G 120.6(10)
Ir03 C6 C10 C9 -61.3(6)
Ir03 C7 C8 C9 61.2(7)
Ir03 C7 C8 C035 -118.7(10)
Ir03 C8 C9 C10 60.7(6)
Ir03 C8 C9 C032 -119.9(10)
Ir03 C9 C10 C03G -122.0(10)
Ir03 C9 C10 C6 59.9(6)
Ir03 C31 C028 C01B 57.2(8)
C00Q C02E Ir05 C00T -141.4(9)
C00Q C02E Ir05 C34 -71.2(6)
C00Q C02E Ir05 C013 -33.0(6)
C00Q C02E Ir05 C16 76.9(6)
C00Q C02E Ir05 C017 -108.6(6)
C00Q C02E Ir05 C17 47.8(9)
C00Q C02E Ir05 C18 174.1(12)
C00Q C02E Ir05 C19 155.9(6)
C00Q C02E Ir05 C20 118.9(6)
C00Q C013 Ir05 C00T 64.3(6)
C00Q C013 Ir05 C34 131.8(8)
C00Q C013 Ir05 C02E 30.8(5)
C00Q C013 Ir05 C16 -77.1(6)
C00Q C013 Ir05 C017 101.8(6)
C00Q C013 Ir05 C17 -118.4(6)
C00Q C013 Ir05 C18 -157.4(6)
C00Q C013 Ir05 C19 177.6(14)
C00Q C013 Ir05 C20 -45.9(10)
C00T C02E Ir05 C00Q 141.4(9)
C00T C02E Ir05 C34 70.2(6)
C00T C02E Ir05 C013 108.4(6)
C00T C02E Ir05 C16 -141.7(6)
C00T C02E Ir05 C017 32.8(6)
C00T C02E Ir05 C17 -170.8(7)
C00T C02E Ir05 C18 -44.5(16)
C00T C02E Ir05 C19 -62.7(7)
C00T C02E Ir05 C20 -99.7(6)
C00T C017 Ir05 C00Q -63.8(6)
C00T C017 Ir05 C34 -131.4(8)
C00T C017 Ir05 C02E -30.5(5)
C00T C017 Ir05 C013 -100.8(6)
C00T C017 Ir05 C16 68(4)
C00T C017 Ir05 C17 168.3(6)
C00T C017 Ir05 C18 134.7(5)
C00T C017 Ir05 C19 92.5(6)
C00T C017 Ir05 C20 58.7(7)
C34 C013 Ir05 C00Q -131.8(8)
C34 C013 Ir05 C00T -67.6(6)
C34 C013 Ir05 C02E -101.0(6)
C34 C013 Ir05 C16 151.1(6)
C34 C013 Ir05 C017 -30.0(6)
C34 C013 Ir05 C17 109.8(6)
C34 C013 Ir05 C18 70.8(7)
C34 C013 Ir05 C19 45.8(17)
C34 C013 Ir05 C20 -177.7(7)
C34 C017 Ir05 C00Q 67.6(6)
C34 C017 Ir05 C00T 131.4(8)
C34 C017 Ir05 C02E 100.9(6)
C34 C017 Ir05 C013 30.6(6)
C34 C017 Ir05 C16 -160(4)
C34 C017 Ir05 C17 -60.3(8)
C34 C017 Ir05 C18 -93.9(6)
C34 C017 Ir05 C19 -136.1(6)
C34 C017 Ir05 C20 -169.9(6)
C02E C00Q C013 C34 -16.2(14)
C02E C00Q C013 Ir05 -70.7(8)
C02E C00Q Ir05 C00T 23.0(5)
C02E C00Q Ir05 C34 96.8(6)
C02E C00Q Ir05 C013 126.3(8)
C02E C00Q Ir05 C16 -116.2(6)
C02E C00Q Ir05 C017 60.0(6)
C02E C00Q Ir05 C17 -154.6(5)
C02E C00Q Ir05 C18 -175.9(8)
C02E C00Q Ir05 C19 -52.4(11)
C02E C00Q Ir05 C20 -76.3(6)
C02E C00T C017 C34 14.1(13)
C02E C00T C017 Ir05 70.0(8)
C02E C00T Ir05 C00Q -23.0(5)
C02E C00T Ir05 C34 -97.7(6)
C02E C00T Ir05 C013 -59.9(6)
C02E C00T Ir05 C16 60.3(8)
C02E C00T Ir05 C017 -126.9(8)
C02E C00T Ir05 C17 141(3)
C02E C00T Ir05 C18 166.2(5)
C02E C00T Ir05 C19 132.5(6)
C02E C00T Ir05 C20 92.7(6)
C02M C20 Ir05 C00Q 40.0(10)
C02M C20 Ir05 C00T -31.9(9)
C02M C20 Ir05 C34 -102(2)
C02M C20 Ir05 C02E 4.6(9)
C02M C20 Ir05 C013 70.3(12)
C02M C20 Ir05 C16 115.9(11)
C02M C20 Ir05 C017 -65.4(10)
C02M C20 Ir05 C17 153.9(10)
C02M C20 Ir05 C18 -162.6(10)
C02M C20 Ir05 C19 -124.2(11)
C02U C19 C20 C02M 0.0(16)
C02U C19 C20 C16 179.7(9)
C02U C19 C20 Ir05 -120.3(10)
C02U C19 Ir05 C00Q 88.1(12)
C02U C19 Ir05 C00T 21.8(9)
C02U C19 Ir05 C34 -51.9(10)
C02U C19 Ir05 C02E 53.6(10)
C02U C19 Ir05 C013 -88.3(17)
C02U C19 Ir05 C16 160.3(9)
C02U C19 Ir05 C017 -17.5(9)
C02U C19 Ir05 C17 -157.1(10)
C02U C19 Ir05 C18 -119.5(11)
C02U C19 Ir05 C20 122.8(11)
C02X C18 C19 C02U -0.4(15)
C02X C18 C19 C20 177.3(9)
C02X C18 C19 Ir05 -120.3(9)
C02X C18 Ir05 C00Q -91.6(13)
C02X C18 Ir05 C00T 64.0(10)
C02X C18 Ir05 C34 -12.6(9)
C02X C18 Ir05 C02E 97.9(15)
C02X C18 Ir05 C013 -50.4(10)
C02X C18 Ir05 C16 -158.1(9)
C02X C18 Ir05 C017 26.9(9)
C02X C18 Ir05 C17 -120.8(10)
C02X C18 Ir05 C19 121.0(10)
C02X C18 Ir05 C20 157.9(9)
C013 C00Q C02E C00T 27.7(12)
C013 C00Q C02E O00D -162.6(9)
C013 C00Q C02E Ir05 63.3(8)
C013 C00Q Ir05 C00T -103.3(6)
C013 C00Q Ir05 C34 -29.5(5)
C013 C00Q Ir05 C02E -126.3(8)
C013 C00Q Ir05 C16 117.4(6)
C013 C00Q Ir05 C017 -66.4(6)
C013 C00Q Ir05 C17 79.0(6)
C013 C00Q Ir05 C18 57.7(12)
C013 C00Q Ir05 C19 -178.7(7)
C013 C00Q Ir05 C20 157.3(5)
C013 C34 C017 C00T 0.4(13)
C013 C34 C017 Ir05 -56.0(8)
C013 C34 Ir05 C00Q 29.1(6)
C013 C34 Ir05 C00T 100.3(6)
C013 C34 Ir05 C02E 64.7(6)
C013 C34 Ir05 C16 -53.1(9)
C013 C34 Ir05 C017 130.0(9)
C013 C34 Ir05 C17 -86.5(6)
C013 C34 Ir05 C18 -128.9(6)
C013 C34 Ir05 C19 -167.4(5)
C013 C34 Ir05 C20 173.9(18)
C16 C17 C18 C02X -178.0(9)
C16 C17 C18 C19 1.6(10)
C16 C17 C18 Ir05 61.5(6)
C16 C17 Ir05 C00Q 73.5(6)
C16 C17 Ir05 C00T -89(3)
C16 C17 Ir05 C34 152.2(5)
C16 C17 Ir05 C02E 43.8(9)
C16 C17 Ir05 C013 112.2(5)
C16 C17 Ir05 C017 -172.2(6)
C16 C17 Ir05 C18 -118.2(7)
C16 C17 Ir05 C19 -80.5(6)
C16 C17 Ir05 C20 -38.9(5)
C16 C20 Ir05 C00Q -75.9(6)
C16 C20 Ir05 C00T -147.8(5)
C16 C20 Ir05 C34 142.4(19)
C16 C20 Ir05 C02E -111.3(5)
C16 C20 Ir05 C013 -45.6(10)
C16 C20 Ir05 C017 178.7(5)
C16 C20 Ir05 C17 38.0(5)
C16 C20 Ir05 C18 81.5(5)
C16 C20 Ir05 C19 119.9(8)
C017 C00T C02E C00Q -26.8(12)
C017 C00T C02E O00D 163.8(9)
C017 C00T C02E Ir05 -62.3(7)
C017 C00T Ir05 C00Q 103.9(6)
C017 C00T Ir05 C34 29.3(5)
C017 C00T Ir05 C02E 126.9(8)
C017 C00T Ir05 C013 67.1(6)
C017 C00T Ir05 C16 -172.8(6)
C017 C00T Ir05 C17 -92(3)
C017 C00T Ir05 C18 -66.9(7)
C017 C00T Ir05 C19 -100.6(6)
C017 C00T Ir05 C20 -140.3(6)
C017 C34 C013 C00Q 0.6(13)
C017 C34 C013 Ir05 55.9(8)
C017 C34 Ir05 C00Q -100.8(6)
C017 C34 Ir05 C00T -29.7(5)
C017 C34 Ir05 C02E -65.2(6)
C017 C34 Ir05 C013 -130.0(9)
C017 C34 Ir05 C16 176.9(6)
C017 C34 Ir05 C17 143.5(5)
C017 C34 Ir05 C18 101.2(6)
C017 C34 Ir05 C19 62.6(7)
C017 C34 Ir05 C20 44(2)
C17 C16 C20 C02M 178.7(8)
C17 C16 C20 C19 -1.0(10)
C17 C16 C20 Ir05 -61.2(6)
C17 C16 Ir05 C00Q -122.7(5)
C17 C16 Ir05 C00T 168.8(5)
C17 C16 Ir05 C34 -51.6(9)
C17 C16 Ir05 C02E -157.6(5)
C17 C16 Ir05 C013 -85.2(6)
C17 C16 Ir05 C017 106(4)
C17 C16 Ir05 C18 37.8(5)
C17 C16 Ir05 C19 81.1(6)
C17 C16 Ir05 C20 116.7(7)
C17 C18 C19 C02U -180.0(9)
C17 C18 C19 C20 -2.3(10)
C17 C18 C19 Ir05 60.1(6)
C17 C18 Ir05 C00Q 29.2(12)
C17 C18 Ir05 C00T -175.2(5)
C17 C18 Ir05 C34 108.1(5)
C17 C18 Ir05 C02E -141.3(13)
C17 C18 Ir05 C013 70.3(6)
C17 C18 Ir05 C16 -37.4(5)
C17 C18 Ir05 C017 147.6(5)
C17 C18 Ir05 C19 -118.3(7)
C17 C18 Ir05 C20 -81.4(5)
C18 C17 Ir05 C00Q -168.3(5)
C18 C17 Ir05 C00T 29(3)
C18 C17 Ir05 C34 -89.7(6)
C18 C17 Ir05 C02E 162.0(6)
C18 C17 Ir05 C013 -129.6(5)
C18 C17 Ir05 C16 118.2(7)
C18 C17 Ir05 C017 -54.0(8)
C18 C17 Ir05 C19 37.6(5)
C18 C17 Ir05 C20 79.3(6)
C18 C19 C20 C02M -177.7(9)
C18 C19 C20 C16 2.1(10)
C18 C19 C20 Ir05 62.1(6)
C18 C19 Ir05 C00Q -152.4(8)
C18 C19 Ir05 C00T 141.3(5)
C18 C19 Ir05 C34 67.6(7)
C18 C19 Ir05 C02E 173.1(5)
C18 C19 Ir05 C013 31.1(17)
C18 C19 Ir05 C16 -80.3(5)
C18 C19 Ir05 C017 101.9(6)
C18 C19 Ir05 C17 -37.6(5)
C18 C19 Ir05 C20 -117.7(7)
C19 C18 Ir05 C00Q 147.4(9)
C19 C18 Ir05 C00T -56.9(7)
C19 C18 Ir05 C34 -133.6(5)
C19 C18 Ir05 C02E -23.1(16)
C19 C18 Ir05 C013 -171.4(5)
C19 C18 Ir05 C16 80.9(6)
C19 C18 Ir05 C017 -94.1(6)
C19 C18 Ir05 C17 118.3(7)
C19 C18 Ir05 C20 36.9(5)
C19 C20 Ir05 C00Q 164.3(5)
C19 C20 Ir05 C00T 92.3(6)
C19 C20 Ir05 C34 23(2)
C19 C20 Ir05 C02E 128.9(5)
C19 C20 Ir05 C013 -165.5(7)
C19 C20 Ir05 C16 -119.9(8)
C19 C20 Ir05 C017 58.8(7)
C19 C20 Ir05 C17 -81.9(6)
C19 C20 Ir05 C18 -38.4(5)
C20 C16 C17 C18 -0.4(10)
C20 C16 C17 C038 -176.6(8)
C20 C16 C17 Ir05 61.0(6)
C20 C16 Ir05 C00Q 120.6(5)
C20 C16 Ir05 C00T 52.1(8)
C20 C16 Ir05 C34 -168.3(6)
C20 C16 Ir05 C02E 85.7(6)
C20 C16 Ir05 C013 158.0(5)
C20 C16 Ir05 C017 -10(4)
C20 C16 Ir05 C17 -116.7(7)
C20 C16 Ir05 C18 -78.9(5)
C20 C16 Ir05 C19 -35.6(5)
C20 C19 Ir05 C00Q -34.7(11)
C20 C19 Ir05 C00T -101.0(5)
C20 C19 Ir05 C34 -174.7(5)
C20 C19 Ir05 C02E -69.2(6)
C20 C19 Ir05 C013 148.9(14)
C20 C19 Ir05 C16 37.4(5)
C20 C19 Ir05 C017 -140.3(5)
C20 C19 Ir05 C17 80.1(6)
C20 C19 Ir05 C18 117.7(7)
C033 C16 C17 C18 176.0(8)
C033 C16 C17 C038 -0.2(15)
C033 C16 C17 Ir05 -122.6(9)
C033 C16 C20 C02M 2.4(14)
C033 C16 C20 C19 -177.3(9)
C033 C16 C20 Ir05 122.5(9)
C033 C16 Ir05 C00Q -1.9(9)
C033 C16 Ir05 C00T -70.4(10)
C033 C16 Ir05 C34 69.2(11)
C033 C16 Ir05 C02E -36.8(9)
C033 C16 Ir05 C013 35.5(10)
C033 C16 Ir05 C017 -133(4)
C033 C16 Ir05 C17 120.8(10)
C033 C16 Ir05 C18 158.6(9)
C033 C16 Ir05 C19 -158.1(9)
C033 C16 Ir05 C20 -122.5(11)
C038 C17 C18 C02X -1.9(15)
C038 C17 C18 C19 177.8(8)
C038 C17 C18 Ir05 -122.4(9)
C038 C17 Ir05 C00Q -46.9(10)
C038 C17 Ir05 C00T 151(2)
C038 C17 Ir05 C34 31.8(10)
C038 C17 Ir05 C02E -76.6(11)
C038 C17 Ir05 C013 -8.2(10)
C038 C17 Ir05 C16 -120.4(11)
C038 C17 Ir05 C017 67.4(11)
C038 C17 Ir05 C18 121.5(11)
C038 C17 Ir05 C19 159.1(10)
C038 C17 Ir05 C20 -159.3(10)
O00D C02E Ir05 C00Q -107.8(14)
O00D C02E Ir05 C00T 110.8(14)
O00D C02E Ir05 C34 -179.0(13)
O00D C02E Ir05 C013 -140.8(13)
O00D C02E Ir05 C16 -30.9(13)
O00D C02E Ir05 C017 143.7(13)
O00D C02E Ir05 C17 -60.0(15)
O00D C02E Ir05 C18 66(2)
O00D C02E Ir05 C19 48.1(13)
O00D C02E Ir05 C20 11.2(13)
Ir05 C00Q C02E C00T -35.5(7)
Ir05 C00Q C02E O00D 134.2(9)
Ir05 C00Q C013 C34 54.5(8)
Ir05 C00T C02E C00Q 35.5(7)
Ir05 C00T C02E O00D -133.9(9)
Ir05 C00T C017 C34 -55.9(8)
Ir05 C34 C013 C00Q -55.3(8)
Ir05 C34 C017 C00T 56.4(8)
Ir05 C16 C17 C18 -61.4(6)
Ir05 C16 C17 C038 122.4(9)
Ir05 C16 C20 C02M -120.1(8)
Ir05 C16 C20 C19 60.2(6)
Ir05 C17 C18 C02X 120.6(9)
Ir05 C17 C18 C19 -59.8(6)
Ir05 C18 C19 C02U 120.0(9)
Ir05 C18 C19 C20 -62.3(6)
Ir05 C19 C20 C02M 120.3(10)
Ir05 C19 C20 C16 -60.0(6)
C01D C01H C02K C022 -26.2(12)
C01D C01H C02K O00E 162.4(9)
C01D C01H C02K Ir04 -62.1(8)
C01D C01H Ir04 C01P 67.8(6)
C01D C01H Ir04 C32 29.7(6)
C01D C01H Ir04 C02K 128.1(8)
C01D C01H Ir04 C11 -120.7(6)
C01D C01H Ir04 C12 -157.8(6)
C01D C01H Ir04 C13 179.8(12)
C01D C01H Ir04 C14 -54.2(10)
C01D C01H Ir04 C15 -81.1(6)
C01D C01H Ir04 C022 104.8(6)
C01D C32 Ir04 C01H -30.1(6)
C01D C32 Ir04 C01P -130.4(9)
C01D C32 Ir04 C02K -65.6(6)
C01D C32 Ir04 C11 52.7(10)
C01D C32 Ir04 C12 175.0(13)
C01D C32 Ir04 C13 159.3(6)
C01D C32 Ir04 C14 121.5(6)
C01D C32 Ir04 C15 81.1(7)
C01D C32 Ir04 C022 -101.4(6)
C01H C01D C32 C01P 1.7(14)
C01H C01D C32 Ir04 55.9(8)
C01H C01D Ir04 C01P -100.2(6)
C01H C01D Ir04 C32 -130.8(9)
C01H C01D Ir04 C02K -29.9(5)
C01H C01D Ir04 C11 75.8(6)
C01H C01D Ir04 C12 52.4(11)
C01H C01D Ir04 C13 -179.9(8)
C01H C01D Ir04 C14 153.9(5)
C01H C01D Ir04 C15 114.8(6)
C01H C01D Ir04 C022 -63.2(6)
C01H C02K C022 C01P 25.9(12)
C01H C02K C022 Ir04 -36.0(7)
C01H C02K Ir04 C01D 32.2(6)
C01H C02K Ir04 C01P 108.1(6)
C01H C02K Ir04 C32 69.7(6)
C01H C02K Ir04 C11 -82.5(6)
C01H C02K Ir04 C12 -123.6(6)
C01H C02K Ir04 C13 -163.1(6)
C01H C02K Ir04 C14 -172(2)
C01H C02K Ir04 C15 -50.1(9)
C01H C02K Ir04 C022 141.0(9)
C01P C32 Ir04 C01D 130.4(9)
C01P C32 Ir04 C01H 100.2(6)
C01P C32 Ir04 C02K 64.7(6)
C01P C32 Ir04 C11 -177.0(7)
C01P C32 Ir04 C12 -54.7(17)
C01P C32 Ir04 C13 -70.4(7)
C01P C32 Ir04 C14 -108.1(6)
C01P C32 Ir04 C15 -148.5(6)
C01P C32 Ir04 C022 29.0(6)
C01P C022 Ir04 C01D -66.4(6)
C01P C022 Ir04 C01H -103.2(6)
C01P C022 Ir04 C32 -29.5(6)
C01P C022 Ir04 C02K -126.5(9)
C01P C022 Ir04 C11 168.3(6)
C01P C022 Ir04 C12 135.4(6)
C01P C022 Ir04 C13 92.5(6)
C01P C022 Ir04 C14 62.2(8)
C01P C022 Ir04 C15 131(3)
C32 C01D C01H C02K 13.6(14)
C32 C01D C01H Ir04 -55.5(8)
C32 C01D Ir04 C01H 130.8(9)
C32 C01D Ir04 C01P 30.5(6)
C32 C01D Ir04 C02K 100.9(6)
C32 C01D Ir04 C11 -153.5(6)
C32 C01D Ir04 C12 -176.8(8)
C32 C01D Ir04 C13 -49.1(12)
C32 C01D Ir04 C14 -75.3(7)
C32 C01D Ir04 C15 -114.4(6)
C32 C01D Ir04 C022 67.5(6)
C32 C01P C022 C02K -13.6(14)
C32 C01P C022 Ir04 56.2(8)
C32 C01P Ir04 C01D -29.8(6)
C32 C01P Ir04 C01H -67.6(6)
C32 C01P Ir04 C02K -101.2(6)
C32 C01P Ir04 C11 171(2)
C32 C01P Ir04 C12 164.1(6)
C32 C01P Ir04 C13 127.2(6)
C32 C01P Ir04 C14 87.2(6)
C32 C01P Ir04 C15 56.7(9)
C32 C01P Ir04 C022 -132.1(9)
C02K C01H Ir04 C01D -128.1(8)
C02K C01H Ir04 C01P -60.3(6)
C02K C01H Ir04 C32 -98.4(6)
C02K C01H Ir04 C11 111.2(6)
C02K C01H Ir04 C12 74.2(6)
C02K C01H Ir04 C13 51.7(15)
C02K C01H Ir04 C14 177.7(7)
C02K C01H Ir04 C15 150.8(5)
C02K C01H Ir04 C022 -23.3(5)
C02K C022 Ir04 C01D 60.1(6)
C02K C022 Ir04 C01H 23.2(5)
C02K C022 Ir04 C01P 126.5(9)
C02K C022 Ir04 C32 97.0(6)
C02K C022 Ir04 C11 -65.2(8)
C02K C022 Ir04 C12 -98.1(6)
C02K C022 Ir04 C13 -141.0(6)
C02K C022 Ir04 C14 -171.3(6)
C02K C022 Ir04 C15 -103(3)
C02L C14 C15 C02O 2.7(16)
C02L C14 C15 C11 178.1(9)
C02L C14 C15 Ir04 -118.7(10)
C02L C14 Ir04 C01D 48.0(10)
C02L C14 Ir04 C01H 84.1(11)
C02L C14 Ir04 C01P -29.6(10)
C02L C14 Ir04 C32 10.4(9)
C02L C14 Ir04 C02K -106(2)
C02L C14 Ir04 C11 160.9(10)
C02L C14 Ir04 C12 -156.9(10)
C02L C14 Ir04 C13 -116.2(11)
C02L C14 Ir04 C15 123.8(11)
C02L C14 Ir04 C022 -65.8(11)
C02O C15 Ir04 C01D 0.7(10)
C02O C15 Ir04 C01H 39.7(10)
C02O C15 Ir04 C01P -73.4(11)
C02O C15 Ir04 C32 -37.7(10)
C02O C15 Ir04 C02K 69.6(11)
C02O C15 Ir04 C11 120.7(11)
C02O C15 Ir04 C12 158.2(10)
C02O C15 Ir04 C13 -157.0(10)
C02O C15 Ir04 C14 -121.0(11)
C02O C15 Ir04 C022 163(3)
C02R C11 C12 C03F 0.6(16)
C02R C11 C12 C13 179.0(9)
C02R C11 C12 Ir04 -122.0(10)
C02R C11 C15 C02O -0.4(15)
C02R C11 C15 C14 -175.8(9)
C02R C11 C15 Ir04 121.7(9)
C02R C11 Ir04 C01D -43.2(10)
C02R C11 Ir04 C01H -5.1(10)
C02R C11 Ir04 C01P 114(2)
C02R C11 Ir04 C32 -77.4(12)
C02R C11 Ir04 C02K 31.0(10)
C02R C11 Ir04 C12 122.4(11)
C02R C11 Ir04 C13 160.5(10)
C02R C11 Ir04 C14 -157.5(10)
C02R C11 Ir04 C15 -120.2(11)
C02R C11 Ir04 C022 66.2(10)
C03C C13 C14 C02L -5.2(16)
C03C C13 C14 C15 177.5(9)
C03C C13 C14 Ir04 -123.5(11)
C03C C13 Ir04 C01D 90.7(13)
C03C C13 Ir04 C01H -89.0(16)
C03C C13 Ir04 C01P 19.2(10)
C03C C13 Ir04 C32 56.4(10)
C03C C13 Ir04 C02K -50.3(11)
C03C C13 Ir04 C11 -153.6(10)
C03C C13 Ir04 C12 -117.6(11)
C03C C13 Ir04 C14 127.7(11)
C03C C13 Ir04 C15 164.2(10)
C03C C13 Ir04 C022 -20.1(10)
C03F C12 C13 C03C 1.4(15)
C03F C12 C13 C14 174.5(9)
C03F C12 C13 Ir04 -120.2(10)
C03F C12 Ir04 C01D -85.7(13)
C03F C12 Ir04 C01H -49.0(10)
C03F C12 Ir04 C01P 59.3(11)
C03F C12 Ir04 C32 102.1(16)
C03F C12 Ir04 C02K -13.2(10)
C03F C12 Ir04 C11 -118.8(11)
C03F C12 Ir04 C13 122.0(11)
C03F C12 Ir04 C14 160.4(10)
C03F C12 Ir04 C15 -156.6(10)
C03F C12 Ir04 C022 24.0(10)
C11 C12 C13 C03C -176.8(9)
C11 C12 C13 C14 -3.8(10)
C11 C12 C13 Ir04 61.5(7)
C11 C12 Ir04 C01D 33.2(12)
C11 C12 Ir04 C01H 69.8(7)
C11 C12 Ir04 C01P 178.1(6)
C11 C12 Ir04 C32 -139.0(14)
C11 C12 Ir04 C02K 105.7(6)
C11 C12 Ir04 C13 -119.2(8)
C11 C12 Ir04 C14 -80.8(6)
C11 C12 Ir04 C15 -37.7(6)
C11 C12 Ir04 C022 142.9(5)
C11 C15 Ir04 C01D -120.0(6)
C11 C15 Ir04 C01H -81.0(6)
C11 C15 Ir04 C01P 165.9(6)
C11 C15 Ir04 C32 -158.4(5)
C11 C15 Ir04 C02K -51.1(8)
C11 C15 Ir04 C12 37.5(5)
C11 C15 Ir04 C13 82.3(6)
C11 C15 Ir04 C14 118.3(8)
C11 C15 Ir04 C022 43(3)
C12 C11 C15 C02O 177.8(9)
C12 C11 C15 C14 2.4(10)
C12 C11 C15 Ir04 -60.1(6)
C12 C11 Ir04 C01D -165.6(5)
C12 C11 Ir04 C01H -127.5(6)
C12 C11 Ir04 C01P -8(2)
C12 C11 Ir04 C32 160.2(7)
C12 C11 Ir04 C02K -91.4(6)
C12 C11 Ir04 C13 38.1(6)
C12 C11 Ir04 C14 80.1(6)
C12 C11 Ir04 C15 117.4(8)
C12 C11 Ir04 C022 -56.2(7)
C12 C13 C14 C02L -177.6(8)
C12 C13 C14 C15 5.2(10)
C12 C13 C14 Ir04 64.2(6)
C12 C13 Ir04 C01D -151.7(9)
C12 C13 Ir04 C01H 28.7(16)
C12 C13 Ir04 C01P 136.8(5)
C12 C13 Ir04 C32 174.1(5)
C12 C13 Ir04 C02K 67.4(7)
C12 C13 Ir04 C11 -36.0(5)
C12 C13 Ir04 C14 -114.6(8)
C12 C13 Ir04 C15 -78.1(6)
C12 C13 Ir04 C022 97.5(6)
C13 C12 Ir04 C01D 152.4(8)
C13 C12 Ir04 C01H -171.0(5)
C13 C12 Ir04 C01P -62.7(7)
C13 C12 Ir04 C32 -19.8(17)
C13 C12 Ir04 C02K -135.1(5)
C13 C12 Ir04 C11 119.2(8)
C13 C12 Ir04 C14 38.4(5)
C13 C12 Ir04 C15 81.5(6)
C13 C12 Ir04 C022 -97.9(6)
C13 C14 C15 C02O 179.8(9)
C13 C14 C15 C11 -4.8(11)
C13 C14 C15 Ir04 58.3(7)
C13 C14 Ir04 C01D 164.3(5)
C13 C14 Ir04 C01H -159.7(7)
C13 C14 Ir04 C01P 86.6(6)
C13 C14 Ir04 C32 126.6(6)
C13 C14 Ir04 C02K 11(3)
C13 C14 Ir04 C11 -82.9(6)
C13 C14 Ir04 C12 -40.6(6)
C13 C14 Ir04 C15 -120.0(8)
C13 C14 Ir04 C022 50.4(8)
C14 C13 Ir04 C01D -37.1(12)
C14 C13 Ir04 C01H 143.3(12)
C14 C13 Ir04 C01P -108.6(6)
C14 C13 Ir04 C32 -71.3(7)
C14 C13 Ir04 C02K -178.0(5)
C14 C13 Ir04 C11 78.6(6)
C14 C13 Ir04 C12 114.6(8)
C14 C13 Ir04 C15 36.5(6)
C14 C13 Ir04 C022 -147.8(6)
C14 C15 Ir04 C01D 121.7(6)
C14 C15 Ir04 C01H 160.7(5)
C14 C15 Ir04 C01P 47.6(9)
C14 C15 Ir04 C32 83.2(6)
C14 C15 Ir04 C02K -169.5(6)
C14 C15 Ir04 C11 -118.3(8)
C14 C15 Ir04 C12 -80.8(6)
C14 C15 Ir04 C13 -36.1(6)
C14 C15 Ir04 C022 -76(3)
C15 C11 C12 C03F -177.5(9)
C15 C11 C12 C13 0.9(10)
C15 C11 C12 Ir04 59.8(6)
C15 C11 Ir04 C01D 77.0(6)
C15 C11 Ir04 C01H 115.1(6)
C15 C11 Ir04 C01P -126(2)
C15 C11 Ir04 C32 42.7(10)
C15 C11 Ir04 C02K 151.2(5)
C15 C11 Ir04 C12 -117.4(8)
C15 C11 Ir04 C13 -79.4(6)
C15 C11 Ir04 C14 -37.4(5)
C15 C11 Ir04 C022 -173.7(5)
C15 C14 Ir04 C01D -75.7(7)
C15 C14 Ir04 C01H -39.7(10)
C15 C14 Ir04 C01P -153.4(6)
C15 C14 Ir04 C32 -113.3(6)
C15 C14 Ir04 C02K 131(2)
C15 C14 Ir04 C11 37.1(5)
C15 C14 Ir04 C12 79.4(6)
C15 C14 Ir04 C13 120.0(8)
C15 C14 Ir04 C022 170.5(6)
C022 C01P C32 C01D -1.6(14)
C022 C01P C32 Ir04 -56.7(8)
C022 C01P Ir04 C01D 102.2(6)
C022 C01P Ir04 C01H 64.5(6)
C022 C01P Ir04 C32 132.1(9)
C022 C01P Ir04 C02K 30.9(5)
C022 C01P Ir04 C11 -57(2)
C022 C01P Ir04 C12 -63.8(7)
C022 C01P Ir04 C13 -100.7(6)
C022 C01P Ir04 C14 -140.7(6)
C022 C01P Ir04 C15 -171.2(6)
C022 C02K Ir04 C01D -108.8(7)
C022 C02K Ir04 C01H -141.0(9)
C022 C02K Ir04 C01P -32.9(6)
C022 C02K Ir04 C32 -71.3(6)
C022 C02K Ir04 C11 136.5(6)
C022 C02K Ir04 C12 95.4(6)
C022 C02K Ir04 C13 55.8(7)
C022 C02K Ir04 C14 47(3)
C022 C02K Ir04 C15 168.8(6)
O00E C02K C022 C01P -162.7(9)
O00E C02K C022 Ir04 135.4(9)
O00E C02K Ir04 C01D 142.3(13)
O00E C02K Ir04 C01H 110.1(13)
O00E C02K Ir04 C01P -141.8(13)
O00E C02K Ir04 C32 179.8(12)
O00E C02K Ir04 C11 27.6(13)
O00E C02K Ir04 C12 -13.5(13)
O00E C02K Ir04 C13 -53.1(13)
O00E C02K Ir04 C14 -62(3)
O00E C02K Ir04 C15 59.9(14)
O00E C02K Ir04 C022 -108.9(14)
Ir04 C01D C01H C02K 69.1(8)
Ir04 C01D C32 C01P -54.2(8)
Ir04 C01H C02K C022 35.9(7)
Ir04 C01H C02K O00E -135.5(9)
Ir04 C01P C32 C01D 55.1(8)
Ir04 C01P C022 C02K -69.8(8)
Ir04 C02K C022 C01P 62.0(8)
Ir04 C11 C12 C03F 122.7(9)
Ir04 C11 C12 C13 -59.0(6)
Ir04 C11 C15 C02O -122.1(9)
Ir04 C11 C15 C14 62.5(7)
Ir04 C12 C13 C03C 121.7(9)
Ir04 C12 C13 C14 -65.3(6)
Ir04 C13 C14 C02L 118.2(9)
Ir04 C13 C14 C15 -59.0(7)
Ir04 C14 C15 C02O 121.4(9)
Ir04 C14 C15 C11 -63.1(7)
C00W C02N Ir02 C00Y 140.5(9)
C00W C02N Ir02 C30 70.3(6)
C00W C02N Ir02 C1 -160.6(6)
C00W C02N Ir02 C35 108.3(6)
C00W C02N Ir02 C2 -123.3(6)
C00W C02N Ir02 C3 -84.3(7)
C00W C02N Ir02 C4 -50.7(9)
C00W C02N Ir02 C5 -161(3)
C00W C02N Ir02 C36 32.5(6)
C00W C36 Ir02 C00Y -64.6(6)
C00W C36 Ir02 C30 -132.7(9)
C00W C36 Ir02 C1 177.8(10)
C00W C36 Ir02 C35 -101.6(6)
C00W C36 Ir02 C2 44.5(11)
C00W C36 Ir02 C02N -30.9(5)
C00W C36 Ir02 C3 72.3(7)
C00W C36 Ir02 C4 112.9(6)
C00W C36 Ir02 C5 151.2(6)
C00Y C35 Ir02 C00W 64.0(6)
C00Y C35 Ir02 C30 131.8(8)
C00Y C35 Ir02 C1 -99.9(6)
C00Y C35 Ir02 C2 -61.6(7)
C00Y C35 Ir02 C02N 30.4(5)
C00Y C35 Ir02 C3 -53(2)
C00Y C35 Ir02 C4 -171.7(7)
C00Y C35 Ir02 C5 -141.7(6)
C00Y C35 Ir02 C36 100.8(6)
C00Y C02N Ir02 C00W -140.5(9)
C00Y C02N Ir02 C30 -70.2(6)
C00Y C02N Ir02 C1 58.9(8)
C00Y C02N Ir02 C35 -32.2(6)
C00Y C02N Ir02 C2 96.2(6)
C00Y C02N Ir02 C3 135.2(6)
C00Y C02N Ir02 C4 168.8(6)
C00Y C02N Ir02 C5 58(3)
C00Y C02N Ir02 C36 -108.0(6)
C30 C35 Ir02 C00W -67.8(6)
C30 C35 Ir02 C00Y -131.8(8)
C30 C35 Ir02 C1 128.2(6)
C30 C35 Ir02 C2 166.6(6)
C30 C35 Ir02 C02N -101.4(6)
C30 C35 Ir02 C3 175.3(16)
C30 C35 Ir02 C4 56.5(9)
C30 C35 Ir02 C5 86.5(6)
C30 C35 Ir02 C36 -31.0(5)
C30 C36 Ir02 C00W 132.7(9)
C30 C36 Ir02 C00Y 68.1(6)
C30 C36 Ir02 C1 -49.5(13)
C30 C36 Ir02 C35 31.1(6)
C30 C36 Ir02 C2 177.1(8)
C30 C36 Ir02 C02N 101.8(6)
C30 C36 Ir02 C3 -155.1(6)
C30 C36 Ir02 C4 -114.5(6)
C30 C36 Ir02 C5 -76.1(7)
C1 C2 C3 C03I 177.6(9)
C1 C2 C3 C4 -0.5(10)
C1 C2 C3 Ir02 -60.5(6)
C1 C2 Ir02 C00W -172.3(5)
C1 C2 Ir02 C00Y -100.2(6)
C1 C2 Ir02 C30 -30.0(18)
C1 C2 Ir02 C35 -66.3(7)
C1 C2 Ir02 C02N -137.0(6)
C1 C2 Ir02 C3 116.6(8)
C1 C2 Ir02 C4 79.7(6)
C1 C2 Ir02 C5 38.2(6)
C1 C2 Ir02 C36 157.3(8)
C1 C5 Ir02 C00W -156.4(7)
C1 C5 Ir02 C00Y 51.4(8)
C1 C5 Ir02 C30 127.5(6)
C1 C5 Ir02 C35 87.7(6)
C1 C5 Ir02 C2 -39.0(6)
C1 C5 Ir02 C02N 1(3)
C1 C5 Ir02 C3 -79.4(6)
C1 C5 Ir02 C4 -118.5(8)
C1 C5 Ir02 C36 166.0(5)
C35 C00Y C02N C00W 26.2(13)
C35 C00Y C02N O00O -164.8(9)
C35 C00Y C02N Ir02 62.5(8)
C35 C00Y Ir02 C00W -103.9(6)
C35 C00Y Ir02 C30 -29.5(5)
C35 C00Y Ir02 C1 93.9(6)
C35 C00Y Ir02 C2 136.4(6)
C35 C00Y Ir02 C02N -127.5(9)
C35 C00Y Ir02 C3 166.9(6)
C35 C00Y Ir02 C4 136(3)
C35 C00Y Ir02 C5 62.0(8)
C35 C00Y Ir02 C36 -67.3(6)
C35 C30 C36 C00W -1.3(14)
C35 C30 C36 Ir02 -55.8(8)
C35 C30 Ir02 C00W 100.4(6)
C35 C30 Ir02 C00Y 29.0(5)
C35 C30 Ir02 C1 -70.2(7)
C35 C30 Ir02 C2 -46.2(17)
C35 C30 Ir02 C02N 64.7(6)
C35 C30 Ir02 C3 -177.9(8)
C35 C30 Ir02 C4 -149.1(6)
C35 C30 Ir02 C5 -109.5(6)
C35 C30 Ir02 C36 128.9(8)
C2 C1 C5 C03M -178.2(9)
C2 C1 C5 C4 0.9(10)
C2 C1 C5 Ir02 62.2(6)
C2 C1 Ir02 C00W 22.6(16)
C2 C1 Ir02 C00Y 94.9(6)
C2 C1 Ir02 C30 171.3(6)
C2 C1 Ir02 C35 134.1(6)
C2 C1 Ir02 C02N 63.4(7)
C2 C1 Ir02 C3 -36.5(5)
C2 C1 Ir02 C4 -80.4(6)
C2 C1 Ir02 C5 -116.7(8)
C2 C1 Ir02 C36 -152.9(10)
C2 C3 C4 C02P -179.7(9)
C2 C3 C4 C5 1.0(11)
C2 C3 C4 Ir02 -61.0(7)
C2 C3 Ir02 C00W -125.1(6)
C2 C3 Ir02 C00Y -53.8(8)
C2 C3 Ir02 C30 162.6(8)
C2 C3 Ir02 C1 39.8(6)
C2 C3 Ir02 C35 -11(2)
C2 C3 Ir02 C02N -88.6(6)
C2 C3 Ir02 C4 121.0(9)
C2 C3 Ir02 C5 83.7(6)
C2 C3 Ir02 C36 -161.6(6)
C02N C00W C36 C30 16.4(14)
C02N C00W C36 Ir02 70.1(8)
C02N C00W Ir02 C00Y -23.6(6)
C02N C00W Ir02 C30 -97.8(6)
C02N C00W Ir02 C1 55.8(15)
C02N C00W Ir02 C35 -60.1(6)
C02N C00W Ir02 C2 73.1(7)
C02N C00W Ir02 C3 109.2(6)
C02N C00W Ir02 C4 150.2(6)
C02N C00W Ir02 C5 175.3(7)
C02N C00W Ir02 C36 -126.8(8)
C02N C00Y C35 C30 -14.2(14)
C02N C00Y C35 Ir02 -70.0(8)
C02N C00Y Ir02 C00W 23.6(6)
C02N C00Y Ir02 C30 98.0(6)
C02N C00Y Ir02 C1 -138.6(6)
C02N C00Y Ir02 C35 127.5(9)
C02N C00Y Ir02 C2 -96.1(6)
C02N C00Y Ir02 C3 -65.6(8)
C02N C00Y Ir02 C4 -97(3)
C02N C00Y Ir02 C5 -170.4(6)
C02N C00Y Ir02 C36 60.2(6)
C02P C4 C5 C1 179.6(9)
C02P C4 C5 C03M -1.4(17)
C02P C4 C5 Ir02 119.2(10)
C02P C4 Ir02 C00W 37.8(11)
C02P C4 Ir02 C00Y 156(3)
C02P C4 Ir02 C30 -40.2(11)
C02P C4 Ir02 C1 -160.9(11)
C02P C4 Ir02 C35 -75.7(12)
C02P C4 Ir02 C2 154.7(11)
C02P C4 Ir02 C02N 67.9(12)
C02P C4 Ir02 C3 120.4(12)
C02P C4 Ir02 C5 -123.0(12)
C02P C4 Ir02 C36 -0.9(11)
C3 C2 Ir02 C00W 71.2(7)
C3 C2 Ir02 C00Y 143.2(6)
C3 C2 Ir02 C30 -146.6(14)
C3 C2 Ir02 C1 -116.6(8)
C3 C2 Ir02 C35 177.1(6)
C3 C2 Ir02 C02N 106.4(6)
C3 C2 Ir02 C4 -36.9(6)
C3 C2 Ir02 C5 -78.3(6)
C3 C2 Ir02 C36 40.7(11)
C3 C4 C5 C1 -1.1(11)
C3 C4 C5 C03M 177.9(9)
C3 C4 C5 Ir02 -61.5(6)
C3 C4 Ir02 C00W -82.6(7)
C3 C4 Ir02 C00Y 35(4)
C3 C4 Ir02 C30 -160.5(6)
C3 C4 Ir02 C1 78.7(6)
C3 C4 Ir02 C35 163.9(7)
C3 C4 Ir02 C2 34.3(6)
C3 C4 Ir02 C02N -52.5(9)
C3 C4 Ir02 C5 116.6(9)
C3 C4 Ir02 C36 -121.3(6)
C03E C2 C3 C03I 1.4(17)
C03E C2 C3 C4 -176.6(10)
C03E C2 C3 Ir02 123.3(11)
C03E C2 Ir02 C00W -54.3(12)
C03E C2 Ir02 C00Y 17.7(12)
C03E C2 Ir02 C30 87.9(18)
C03E C2 Ir02 C1 118.0(13)
C03E C2 Ir02 C35 51.6(13)
C03E C2 Ir02 C02N -19.0(12)
C03E C2 Ir02 C3 -125.5(13)
C03E C2 Ir02 C4 -162.4(12)
C03E C2 Ir02 C5 156.2(12)
C03E C2 Ir02 C36 -84.8(14)
C03H C1 C2 C3 -177.6(10)
C03H C1 C2 C03E -1.2(15)
C03H C1 C2 Ir02 120.5(10)
C03H C1 C5 C03M -0.9(15)
C03H C1 C5 C4 178.2(9)
C03H C1 C5 Ir02 -120.4(10)
C03H C1 Ir02 C00W -99.3(15)
C03H C1 Ir02 C00Y -27.0(11)
C03H C1 Ir02 C30 49.5(11)
C03H C1 Ir02 C35 12.2(11)
C03H C1 Ir02 C2 -121.9(12)
C03H C1 Ir02 C02N -58.4(11)
C03H C1 Ir02 C3 -158.3(11)
C03H C1 Ir02 C4 157.7(11)
C03H C1 Ir02 C5 121.4(12)
C03H C1 Ir02 C36 85.2(15)
C03I C3 C4 C02P 2.2(15)
C03I C3 C4 C5 -177.1(9)
C03I C3 C4 Ir02 120.9(10)
C03I C3 Ir02 C00W -4.7(11)
C03I C3 Ir02 C00Y 66.6(12)
C03I C3 Ir02 C30 -77.1(13)
C03I C3 Ir02 C1 160.2(12)
C03I C3 Ir02 C35 109(2)
C03I C3 Ir02 C2 120.4(13)
C03I C3 Ir02 C02N 31.7(11)
C03I C3 Ir02 C4 -118.6(13)
C03I C3 Ir02 C5 -155.9(12)
C03I C3 Ir02 C36 -41.3(12)
C03M C5 Ir02 C00W 85.0(13)
C03M C5 Ir02 C00Y -67.2(12)
C03M C5 Ir02 C30 9.0(11)
C03M C5 Ir02 C1 -118.6(13)
C03M C5 Ir02 C35 -30.9(11)
C03M C5 Ir02 C2 -157.5(12)
C03M C5 Ir02 C02N -118(3)
C03M C5 Ir02 C3 162.0(12)
C03M C5 Ir02 C4 122.9(13)
C03M C5 Ir02 C36 47.4(12)
C4 C3 Ir02 C00W 113.9(6)
C4 C3 Ir02 C00Y -174.8(6)
C4 C3 Ir02 C30 41.6(11)
C4 C3 Ir02 C1 -81.2(6)
C4 C3 Ir02 C35 -131.9(17)
C4 C3 Ir02 C2 -121.0(9)
C4 C3 Ir02 C02N 150.4(6)
C4 C3 Ir02 C5 -37.3(6)
C4 C3 Ir02 C36 77.3(7)
C4 C5 Ir02 C00W -37.9(10)
C4 C5 Ir02 C00Y 169.9(6)
C4 C5 Ir02 C30 -113.9(6)
C4 C5 Ir02 C1 118.5(8)
C4 C5 Ir02 C35 -153.8(6)
C4 C5 Ir02 C2 79.6(6)
C4 C5 Ir02 C02N 119(3)
C4 C5 Ir02 C3 39.1(6)
C4 C5 Ir02 C36 -75.4(7)
C5 C1 C2 C3 -0.2(10)
C5 C1 C2 C03E 176.2(9)
C5 C1 C2 Ir02 -62.2(6)
C5 C1 Ir02 C00W 139.3(12)
C5 C1 Ir02 C00Y -148.4(6)
C5 C1 Ir02 C30 -71.9(7)
C5 C1 Ir02 C35 -109.2(6)
C5 C1 Ir02 C2 116.7(8)
C5 C1 Ir02 C02N -179.8(5)
C5 C1 Ir02 C3 80.3(6)
C5 C1 Ir02 C4 36.3(6)
C5 C1 Ir02 C36 -36.2(14)
C5 C4 Ir02 C00W 160.8(6)
C5 C4 Ir02 C00Y -81(3)
C5 C4 Ir02 C30 82.8(7)
C5 C4 Ir02 C1 -37.9(6)
C5 C4 Ir02 C35 47.3(10)
C5 C4 Ir02 C2 -82.3(6)
C5 C4 Ir02 C02N -169.1(6)
C5 C4 Ir02 C3 -116.6(9)
C5 C4 Ir02 C36 122.1(6)
C36 C00W C02N C00Y -27.2(13)
C36 C00W C02N O00O 163.9(9)
C36 C00W C02N Ir02 -63.3(8)
C36 C00W Ir02 C00Y 103.2(6)
C36 C00W Ir02 C30 29.0(6)
C36 C00W Ir02 C1 -177.4(12)
C36 C00W Ir02 C35 66.7(6)
C36 C00W Ir02 C2 -160.1(6)
C36 C00W Ir02 C02N 126.8(8)
C36 C00W Ir02 C3 -124.0(6)
C36 C00W Ir02 C4 -83.0(6)
C36 C00W Ir02 C5 -57.9(10)
C36 C30 C35 C00Y 0.2(13)
C36 C30 C35 Ir02 56.5(8)
C36 C30 Ir02 C00W -28.5(6)
C36 C30 Ir02 C00Y -99.9(6)
C36 C30 Ir02 C1 160.9(6)
C36 C30 Ir02 C35 -128.9(8)
C36 C30 Ir02 C2 -175.2(13)
C36 C30 Ir02 C02N -64.3(6)
C36 C30 Ir02 C3 53.2(11)
C36 C30 Ir02 C4 82.0(7)
C36 C30 Ir02 C5 121.6(6)
O00O C02N Ir02 C00W 110.5(14)
O00O C02N Ir02 C00Y -109.0(14)
O00O C02N Ir02 C30 -179.2(13)
O00O C02N Ir02 C1 -50.1(14)
O00O C02N Ir02 C35 -141.2(13)
O00O C02N Ir02 C2 -12.8(13)
O00O C02N Ir02 C3 26.2(13)
O00O C02N Ir02 C4 59.8(14)
O00O C02N Ir02 C5 -51(4)
O00O C02N Ir02 C36 143.0(13)
Ir02 C00W C02N C00Y 36.1(7)
Ir02 C00W C02N O00O -132.8(10)
Ir02 C00W C36 C30 -53.7(8)
Ir02 C00Y C35 C30 55.8(8)
Ir02 C00Y C02N C00W -36.3(7)
Ir02 C00Y C02N O00O 132.7(9)
Ir02 C30 C35 C00Y -56.3(8)
Ir02 C30 C36 C00W 54.4(8)
Ir02 C1 C2 C3 62.0(6)
Ir02 C1 C2 C03E -121.6(10)
Ir02 C1 C5 C03M 119.6(9)
Ir02 C1 C5 C4 -61.4(7)
Ir02 C2 C3 C03I -121.9(10)
Ir02 C2 C3 C4 60.0(7)
Ir02 C3 C4 C02P -118.6(10)
Ir02 C3 C4 C5 62.1(7)
Ir02 C4 C5 C1 60.4(6)
Ir02 C4 C5 C03M -120.6(10)
C01I C01W C33 C01Q -0.2(14)
C01I C01W C33 Ir01 -56.0(8)
C01I C01W Ir01 C01Q 101.9(7)
C01I C01W Ir01 C018 64.5(6)
C01I C01W Ir01 C33 133.0(9)
C01I C01W Ir01 C020 30.6(6)
C01I C01W Ir01 C21 -130.0(6)
C01I C01W Ir01 C22 -164.6(6)
C01I C01W Ir01 C23 -150(4)
C01I C01W Ir01 C24 -55.0(9)
C01I C01W Ir01 C25 -87.6(6)
C01I C020 Ir01 C01Q -108.7(7)
C01I C020 Ir01 C01W -32.5(6)
C01I C020 Ir01 C018 -141.0(9)
C01I C020 Ir01 C33 -70.0(6)
C01I C020 Ir01 C21 39.3(12)
C01I C020 Ir01 C22 175.3(8)
C01I C020 Ir01 C23 147.6(6)
C01I C020 Ir01 C24 107.4(6)
C01I C020 Ir01 C25 67.5(7)
C01Q C018 C020 C01I -26.3(12)
C01Q C018 C020 O00J 164.5(9)
C01Q C018 C020 Ir01 -62.3(8)
C01Q C018 Ir01 C01I 104.3(6)
C01Q C018 Ir01 C01W 67.8(6)
C01Q C018 Ir01 C33 30.4(6)
C01Q C018 Ir01 C020 127.4(8)
C01Q C018 Ir01 C21 -53.0(14)
C01Q C018 Ir01 C22 -72.0(7)
C01Q C018 Ir01 C23 -109.0(6)
C01Q C018 Ir01 C24 -149.1(5)
C01Q C018 Ir01 C25 -177.0(7)
C01Q C33 Ir01 C01I -101.1(6)
C01Q C33 Ir01 C01W -129.4(9)
C01Q C33 Ir01 C018 -29.7(5)
C01Q C33 Ir01 C020 -65.7(6)
C01Q C33 Ir01 C21 133.5(5)
C01Q C33 Ir01 C22 91.9(6)
C01Q C33 Ir01 C23 58.8(8)
C01Q C33 Ir01 C24 145(4)
C01Q C33 Ir01 C25 169.0(5)
C01W C01I C020 C018 26.3(13)
C01W C01I C020 O00J -164.9(9)
C01W C01I C020 Ir01 62.2(8)
C01W C01I Ir01 C01Q -66.7(6)
C01W C01I Ir01 C018 -103.4(7)
C01W C01I Ir01 C33 -28.7(6)
C01W C01I Ir01 C020 -126.8(9)
C01W C01I Ir01 C21 68.8(7)
C01W C01I Ir01 C22 61.9(19)
C01W C01I Ir01 C23 175.1(7)
C01W C01I Ir01 C24 146.4(6)
C01W C01I Ir01 C25 105.9(6)
C01W C33 Ir01 C01I 28.3(6)
C01W C33 Ir01 C01Q 129.4(9)
C01W C33 Ir01 C018 99.7(6)
C01W C33 Ir01 C020 63.7(6)
C01W C33 Ir01 C21 -97.1(6)
C01W C33 Ir01 C22 -138.7(6)
C01W C33 Ir01 C23 -171.8(6)
C01W C33 Ir01 C24 -86(4)
C01W C33 Ir01 C25 -61.5(8)
C02G C24 C25 C21 175.3(8)
C02G C24 C25 C036 -3.2(15)
C02G C24 C25 Ir01 -123.1(9)
C02G C24 Ir01 C01I 34.0(9)
C02G C24 Ir01 C01Q -73.2(10)
C02G C24 Ir01 C01W 66.7(11)
C02G C24 Ir01 C018 -39.7(9)
C02G C24 Ir01 C33 146(4)
C02G C24 Ir01 C020 -2.6(9)
C02G C24 Ir01 C21 157.8(9)
C02G C24 Ir01 C22 -159.2(9)
C02G C24 Ir01 C23 -121.8(11)
C02G C24 Ir01 C25 119.4(10)
C02Y C23 C24 C02G 2.2(15)
C02Y C23 C24 C25 177.3(9)
C02Y C23 C24 Ir01 -120.9(9)
C02Y C23 Ir01 C01I 77.3(11)
C02Y C23 Ir01 C01Q -30.8(10)
C02Y C23 Ir01 C01W -136(4)
C02Y C23 Ir01 C018 8.0(10)
C02Y C23 Ir01 C33 -66.3(11)
C02Y C23 Ir01 C020 42.6(10)
C02Y C23 Ir01 C21 -157.5(10)
C02Y C23 Ir01 C22 -120.6(11)
C02Y C23 Ir01 C24 121.6(11)
C02Y C23 Ir01 C25 158.8(10)
C018 C01Q C33 C01W 0.2(13)
C018 C01Q C33 Ir01 56.0(8)
C018 C01Q Ir01 C01I -63.7(6)
C018 C01Q Ir01 C01W -100.3(6)
C018 C01Q Ir01 C33 -130.7(8)
C018 C01Q Ir01 C020 -30.6(5)
C018 C01Q Ir01 C21 162.9(5)
C018 C01Q Ir01 C22 126.1(6)
C018 C01Q Ir01 C23 85.2(6)
C018 C01Q Ir01 C24 54.3(9)
C018 C01Q Ir01 C25 171(2)
C018 C020 Ir01 C01I 141.0(9)
C018 C020 Ir01 C01Q 32.3(6)
C018 C020 Ir01 C01W 108.5(6)
C018 C020 Ir01 C33 71.0(6)
C018 C020 Ir01 C21 -180(14)
C018 C020 Ir01 C22 -43.7(11)
C018 C020 Ir01 C23 -71.4(6)
C018 C020 Ir01 C24 -111.6(6)
C018 C020 Ir01 C25 -151.5(5)
C33 C01Q C018 C020 14.3(13)
C33 C01Q C018 Ir01 -55.1(7)
C33 C01Q Ir01 C01I 67.0(6)
C33 C01Q Ir01 C01W 30.4(6)
C33 C01Q Ir01 C018 130.7(8)
C33 C01Q Ir01 C020 100.2(6)
C33 C01Q Ir01 C21 -66.3(7)
C33 C01Q Ir01 C22 -103.2(6)
C33 C01Q Ir01 C23 -144.0(6)
C33 C01Q Ir01 C24 -175.0(6)
C33 C01Q Ir01 C25 -59(2)
C33 C01W Ir01 C01I -133.0(9)
C33 C01W Ir01 C01Q -31.1(6)
C33 C01W Ir01 C018 -68.5(6)
C33 C01W Ir01 C020 -102.4(6)
C33 C01W Ir01 C21 97.0(6)
C33 C01W Ir01 C22 62.4(8)
C33 C01W Ir01 C23 77(4)
C33 C01W Ir01 C24 172.0(6)
C33 C01W Ir01 C25 139.4(6)
C020 C01I C01W C33 -14.6(14)
C020 C01I C01W Ir01 -69.7(8)
C020 C01I Ir01 C01Q 60.1(6)
C020 C01I Ir01 C01W 126.8(9)
C020 C01I Ir01 C018 23.5(5)
C020 C01I Ir01 C33 98.2(6)
C020 C01I Ir01 C21 -164.4(5)
C020 C01I Ir01 C22 -171.2(15)
C020 C01I Ir01 C23 -58.1(9)
C020 C01I Ir01 C24 -86.8(6)
C020 C01I Ir01 C25 -127.3(6)
C020 C018 Ir01 C01I -23.1(6)
C020 C018 Ir01 C01Q -127.4(8)
C020 C018 Ir01 C01W -59.5(6)
C020 C018 Ir01 C33 -97.0(6)
C020 C018 Ir01 C21 180(14)
C020 C018 Ir01 C22 160.6(5)
C020 C018 Ir01 C23 123.6(6)
C020 C018 Ir01 C24 83.5(6)
C020 C018 Ir01 C25 55.6(9)
C21 C22 C23 C02Y -177.4(9)
C21 C22 C23 C24 -0.1(10)
C21 C22 C23 Ir01 60.8(6)
C21 C22 Ir01 C01I 8(2)
C21 C22 Ir01 C01Q 134.5(5)
C21 C22 Ir01 C01W 58.5(7)
C21 C22 Ir01 C018 171.8(5)
C21 C22 Ir01 C33 93.9(6)
C21 C22 Ir01 C020 -158.6(7)
C21 C22 Ir01 C23 -119.4(8)
C21 C22 Ir01 C24 -81.7(6)
C21 C22 Ir01 C25 -38.8(5)
C21 C25 Ir01 C01I -132.8(5)
C21 C25 Ir01 C01Q -9(2)
C21 C25 Ir01 C01W -94.4(6)
C21 C25 Ir01 C018 159.1(7)
C21 C25 Ir01 C33 -59.3(7)
C21 C25 Ir01 C020 -165.9(5)
C21 C25 Ir01 C22 38.1(5)
C21 C25 Ir01 C23 80.4(5)
C21 C25 Ir01 C24 117.5(7)
C22 C21 C25 C24 -0.2(10)
C22 C21 C25 C036 178.4(9)
C22 C21 C25 Ir01 -60.9(6)
C22 C21 Ir01 C01I -177.7(5)
C22 C21 Ir01 C01Q -65.1(7)
C22 C21 Ir01 C01W -141.5(5)
C22 C21 Ir01 C018 -24.7(15)
C22 C21 Ir01 C33 -101.9(6)
C22 C21 Ir01 C020 154.6(9)
C22 C21 Ir01 C23 36.5(5)
C22 C21 Ir01 C24 79.2(6)
C22 C21 Ir01 C25 116.8(7)
C22 C23 C24 C02G -175.1(9)
C22 C23 C24 C25 0.0(10)
C22 C23 C24 Ir01 61.8(6)
C22 C23 Ir01 C01I -162.1(6)
C22 C23 Ir01 C01Q 89.7(6)
C22 C23 Ir01 C01W -16(4)
C22 C23 Ir01 C018 128.6(5)
C22 C23 Ir01 C33 54.3(8)
C22 C23 Ir01 C020 163.1(5)
C22 C23 Ir01 C21 -36.9(5)
C22 C23 Ir01 C24 -117.8(8)
C22 C23 Ir01 C25 -80.7(6)
C23 C22 Ir01 C01I 127.9(17)
C23 C22 Ir01 C01Q -106.1(5)
C23 C22 Ir01 C01W 177.9(6)
C23 C22 Ir01 C018 -68.8(6)
C23 C22 Ir01 C33 -146.6(5)
C23 C22 Ir01 C020 -39.2(11)
C23 C22 Ir01 C21 119.4(8)
C23 C22 Ir01 C24 37.7(5)
C23 C22 Ir01 C25 80.7(6)
C23 C24 C25 C21 0.1(10)
C23 C24 C25 C036 -178.5(9)
C23 C24 C25 Ir01 61.7(6)
C23 C24 Ir01 C01I 155.8(6)
C23 C24 Ir01 C01Q 48.6(9)
C23 C24 Ir01 C01W -171.5(6)
C23 C24 Ir01 C018 82.2(6)
C23 C24 Ir01 C33 -92(4)
C23 C24 Ir01 C020 119.2(6)
C23 C24 Ir01 C21 -80.4(6)
C23 C24 Ir01 C22 -37.4(5)
C23 C24 Ir01 C25 -118.8(8)
C24 C23 Ir01 C01I -44.3(9)
C24 C23 Ir01 C01Q -152.5(5)
C24 C23 Ir01 C01W 102(4)
C24 C23 Ir01 C018 -113.6(6)
C24 C23 Ir01 C33 172.1(6)
C24 C23 Ir01 C020 -79.0(6)
C24 C23 Ir01 C21 80.9(6)
C24 C23 Ir01 C22 117.8(8)
C24 C23 Ir01 C25 37.2(5)
C24 C25 Ir01 C01I 109.7(6)
C24 C25 Ir01 C01Q -126(2)
C24 C25 Ir01 C01W 148.1(5)
C24 C25 Ir01 C018 41.6(9)
C24 C25 Ir01 C33 -176.8(6)
C24 C25 Ir01 C020 76.6(6)
C24 C25 Ir01 C21 -117.5(7)
C24 C25 Ir01 C22 -79.4(6)
C24 C25 Ir01 C23 -37.1(5)
C25 C21 C22 C23 0.2(10)
C25 C21 C22 C034 -179.7(8)
C25 C21 C22 Ir01 60.5(6)
C25 C21 Ir01 C01I 65.5(6)
C25 C21 Ir01 C01Q 178.2(5)
C25 C21 Ir01 C01W 101.8(5)
C25 C21 Ir01 C018 -141.5(12)
C25 C21 Ir01 C33 141.3(5)
C25 C21 Ir01 C020 37.9(12)
C25 C21 Ir01 C22 -116.8(7)
C25 C21 Ir01 C23 -80.3(5)
C25 C21 Ir01 C24 -37.6(5)
C25 C24 Ir01 C01I -85.4(6)
C25 C24 Ir01 C01Q 167.4(6)
C25 C24 Ir01 C01W -52.8(8)
C25 C24 Ir01 C018 -159.1(5)
C25 C24 Ir01 C33 26(5)
C25 C24 Ir01 C020 -122.0(5)
C25 C24 Ir01 C21 38.4(5)
C25 C24 Ir01 C22 81.4(6)
C25 C24 Ir01 C23 118.8(8)
C031 C21 C22 C23 178.3(9)
C031 C21 C22 C034 -1.6(15)
C031 C21 C22 Ir01 -121.4(10)
C031 C21 C25 C24 -178.3(9)
C031 C21 C25 C036 0.3(15)
C031 C21 C25 Ir01 121.0(9)
C031 C21 Ir01 C01I -55.8(10)
C031 C21 Ir01 C01Q 56.9(10)
C031 C21 Ir01 C01W -19.5(10)
C031 C21 Ir01 C018 97.2(14)
C031 C21 Ir01 C33 20.1(10)
C031 C21 Ir01 C020 -83.4(13)
C031 C21 Ir01 C22 122.0(11)
C031 C21 Ir01 C23 158.5(10)
C031 C21 Ir01 C24 -158.9(10)
C031 C21 Ir01 C25 -121.2(11)
C034 C22 C23 C02Y 2.5(15)
C034 C22 C23 C24 179.8(9)
C034 C22 C23 Ir01 -119.3(9)
C034 C22 Ir01 C01I -111.5(18)
C034 C22 Ir01 C01Q 14.6(9)
C034 C22 Ir01 C01W -61.4(10)
C034 C22 Ir01 C018 51.9(10)
C034 C22 Ir01 C33 -26.0(9)
C034 C22 Ir01 C020 81.4(12)
C034 C22 Ir01 C21 -119.9(10)
C034 C22 Ir01 C23 120.7(10)
C034 C22 Ir01 C24 158.4(9)
C034 C22 Ir01 C25 -158.7(9)
C036 C25 Ir01 C01I -12.7(9)
C036 C25 Ir01 C01Q 111(2)
C036 C25 Ir01 C01W 25.8(9)
C036 C25 Ir01 C018 -80.8(11)
C036 C25 Ir01 C33 60.8(10)
C036 C25 Ir01 C020 -45.7(9)
C036 C25 Ir01 C21 120.1(10)
C036 C25 Ir01 C22 158.2(9)
C036 C25 Ir01 C23 -159.4(9)
C036 C25 Ir01 C24 -122.4(10)
O00J C020 Ir01 C01I -111.4(13)
O00J C020 Ir01 C01Q 139.9(12)
O00J C020 Ir01 C01W -143.9(12)
O00J C020 Ir01 C018 107.6(13)
O00J C020 Ir01 C33 178.6(12)
O00J C020 Ir01 C21 -72.1(16)
O00J C020 Ir01 C22 63.9(15)
O00J C020 Ir01 C23 36.2(13)
O00J C020 Ir01 C24 -4.0(12)
O00J C020 Ir01 C25 -43.9(13)
Ir01 C01I C01W C33 55.1(8)
Ir01 C01I C020 C018 -35.9(7)
Ir01 C01I C020 O00J 133.0(9)
Ir01 C01Q C018 C020 69.4(8)
Ir01 C01Q C33 C01W -55.8(7)
Ir01 C01W C33 C01Q 55.8(7)
Ir01 C018 C020 C01I 36.0(7)
Ir01 C018 C020 O00J -133.2(9)
Ir01 C21 C22 C23 -60.3(6)
Ir01 C21 C22 C034 119.8(9)
Ir01 C21 C25 C24 60.8(6)
Ir01 C21 C25 C036 -120.6(9)
Ir01 C22 C23 C02Y 121.7(9)
Ir01 C22 C23 C24 -60.9(6)
Ir01 C23 C24 C02G 123.1(9)
Ir01 C23 C24 C25 -61.8(7)
Ir01 C24 C25 C21 -61.6(6)
Ir01 C24 C25 C036 119.8(10)
F008 B1 F44 B2 -66(17)
F008 B2 F44 B1 90(19)
B1 F008 B2 F46A 165(23)
B1 F008 B2 F46 49(17)
B1 F008 B2 F44 -82(19)
F45 B1 F44 B2 179(22)
F45A B1 F44 B2 63(17)
B2 F008 B1 F45 -174(23)
B2 F008 B1 F45A -57(18)
B2 F008 B1 F44 74(19)
F46A B2 F44 B1 -154(22)
F46 B2 F44 B1 -39(15)
